data_7019018
loop_
_publ_author_name
'Tang, Xiao-Yan'
'Yuan, Rong-Xin'
'Chen, Jin-Xiang'
'Zhao, Wei'
'Zheng, Ai-Xia'
'Yu, Miao'
'Li, Hong-Xi'
'Ren, Zhi-Gang'
'Lang, Jian-Ping'

_publ_section_title
;
 Group 12 metal zwitterionic thiolate compounds: preparation and
 structural characterization.
;
_journal_issue 20
_journal_name_full 'Dalton transactions (Cambridge, England : 2003)'
_journal_page_first 6162
_journal_page_last 6172
_journal_paper_doi 10.1039/c2dt30313b
_journal_volume 41
_journal_year 2012
_chemical_formula_moiety
;
C90 H130 N10 S10 Zn4, C3 H7 N O, 8(F6 P), 0.5(H1.20 O0.60), 3.7(H2 O)
;
_chemical_formula_sum 'C93 H145 F48 N11 O5 P8 S10 Zn4'
_chemical_formula_weight 3239.23
_chemical_name_systematic
;
?
;
_space_group_IT_number 2
_symmetry_cell_setting triclinic
_symmetry_space_group_name_Hall '-P 1'
_symmetry_space_group_name_H-M 'P -1'
_atom_sites_solution_hydrogens geom
_atom_sites_solution_primary direct
_atom_sites_solution_secondary difmap
_audit_creation_date 2011-12-02
_audit_creation_method 'SHELXL 97'
_cell_angle_alpha 104.421(3)
_cell_angle_beta 116.145(3)
_cell_angle_gamma 92.600(2)
_cell_formula_units_Z 2
_cell_length_a 19.7099(11)
_cell_length_b 21.1388(14)
_cell_length_c 21.3929(19)
_cell_measurement_reflns_used 3817
_cell_measurement_temperature 291(2)
_cell_measurement_theta_max 24.55
_cell_measurement_theta_min 2.12
_cell_volume 7624.8(10)
_computing_cell_refinement 'CrystalClear, Ver. 1.30 (Rigaku/MSC, 2001)'
_computing_data_collection 'CrystalClear, Ver. 1.30 (Rigaku/MSC, 2001)'
_computing_data_reduction 'CrystalStructure, Ver. 3.60 (Rigaku/MSC, 2004)'
_computing_molecular_graphics 'SHELXL-97 (Sheldrick, 1997)'
_computing_publication_material 'SHELXL-97 (Sheldrick, 1997)'
_computing_structure_refinement 'SHELXL-97 (Sheldrick, 1997)'
_computing_structure_solution 'SHELXS-97 (Sheldrick, 1990)'
_diffrn_ambient_temperature 291(2)
_diffrn_measured_fraction_theta_full 1.000
_diffrn_measured_fraction_theta_max 1.000
_diffrn_measurement_device_type 'Rigaku Mercury'
_diffrn_measurement_method \w
_diffrn_radiation_monochromator graphite
_diffrn_radiation_source 'sealed tube'
_diffrn_radiation_type MoK\a
_diffrn_radiation_wavelength 0.71073
_diffrn_reflns_av_R_equivalents 0.0566
_diffrn_reflns_av_sigmaI/netI 0.0806
_diffrn_reflns_limit_h_max 24
_diffrn_reflns_limit_h_min -24
_diffrn_reflns_limit_k_max 25
_diffrn_reflns_limit_k_min -26
_diffrn_reflns_limit_l_max 26
_diffrn_reflns_limit_l_min -19
_diffrn_reflns_number 77173
_diffrn_reflns_theta_full 26.00
_diffrn_reflns_theta_max 26.00
_diffrn_reflns_theta_min 1.01
_diffrn_standards_decay_% 0
_diffrn_standards_interval_count 0
_diffrn_standards_interval_time 0
_diffrn_standards_number 0
_exptl_absorpt_coefficient_mu 0.946
_exptl_absorpt_correction_T_max 0.8490
_exptl_absorpt_correction_T_min 0.8077
_exptl_absorpt_correction_type multi-scan
_exptl_absorpt_process_details 'SADABS; Bruker, 2000'
_exptl_crystal_colour colorless
_exptl_crystal_density_diffrn 1.411
_exptl_crystal_density_method 'not measured'
_exptl_crystal_description block
_exptl_crystal_F_000 3304
_exptl_crystal_size_max 0.28
_exptl_crystal_size_mid 0.24
_exptl_crystal_size_min 0.22
_refine_diff_density_max 0.716
_refine_diff_density_min -0.517
_refine_diff_density_rms 0.091
_refine_ls_extinction_method none
_refine_ls_goodness_of_fit_ref 1.073
_refine_ls_hydrogen_treatment constr
_refine_ls_matrix_type fullcycle
_refine_ls_number_parameters 1722
_refine_ls_number_reflns 29989
_refine_ls_number_restraints 0
_refine_ls_restrained_S_all 1.073
_refine_ls_R_factor_all 0.0907
_refine_ls_R_factor_gt 0.0560
_refine_ls_shift/su_max 0.000
_refine_ls_shift/su_mean 0.000
_refine_ls_structure_factor_coef Fsqd
_refine_ls_weighting_details 'calc w=1/[\s^2^(Fo^2^)+(0.08P)^2^+1.99P] where P=(Fo^2^+2Fc^2^)/3'
_refine_ls_weighting_scheme calc
_refine_ls_wR_factor_gt 0.1465
_refine_ls_wR_factor_ref 0.1634
_reflns_number_gt 19152
_reflns_number_total 29989
_reflns_threshold_expression >2sigma(I)
_cod_data_source_file c2dt30313b.txt
_cod_data_source_block 1
_cod_depositor_comments
;
The following automatic conversions were performed:

'_symmetry_cell_setting' value 'Triclinic' changed to 'triclinic'
according to /home/saulius/struct/CIF-dictionaries/cif_core.dic
dictionary named 'cif_core.dic' version 2.4.1 from 2010-06-29.

Automatic conversion script
Id: cif_fix_values 1715 2011-07-08 13:25:40Z adriana 
;
_cod_original_sg_symbol_H-M 'P-1 '
_cod_database_code 7019018

loop_
_symmetry_equiv_pos_as_xyz
'x, y, z'
'-x, -y, -z'

loop_
_atom_site_label
_atom_site_type_symbol
_atom_site_fract_x
_atom_site_fract_y
_atom_site_fract_z
_atom_site_U_iso_or_equiv
_atom_site_adp_type
_atom_site_occupancy
_atom_site_symmetry_multiplicity
_atom_site_calc_flag
_atom_site_refinement_flags
C1 C 1.0057(2) 0.8041(2) 0.5285(2) 0.0315(9) Uani 1 1 d .
C2 C 1.0209(3) 0.8039(3) 0.4737(3) 0.0445(12) Uani 1 1 d .
H2 H 0.9822 0.7913 0.4256 0.053 Uiso 1 1 calc R
C3 C 1.0977(3) 0.8237(2) 0.4915(3) 0.0357(10) Uani 1 1 d .
H3 H 1.1119 0.8181 0.4546 0.043 Uiso 1 1 calc R
C4 C 1.1537(3) 0.8520(3) 0.5649(3) 0.0488(13) Uani 1 1 d .
C5 C 1.1390(3) 0.8513(2) 0.6202(3) 0.0376(10) Uani 1 1 d .
H5 H 1.1769 0.8666 0.6686 0.045 Uiso 1 1 calc R
C6 C 1.0637(3) 0.8262(2) 0.6008(3) 0.0407(11) Uani 1 1 d .
H6 H 1.0514 0.8242 0.6376 0.049 Uiso 1 1 calc R
C7 C 0.7085(3) 0.8598(2) 0.4939(2) 0.0342(10) Uani 1 1 d .
C8 C 0.7438(3) 0.8392(3) 0.5569(2) 0.0423(11) Uani 1 1 d .
H8 H 0.7534 0.7961 0.5529 0.051 Uiso 1 1 calc R
C9 C 0.7644(3) 0.8836(3) 0.6252(3) 0.0460(12) Uani 1 1 d .
H9 H 0.7891 0.8704 0.6670 0.055 Uiso 1 1 calc R
C10 C 0.7478(3) 0.9486(3) 0.6315(3) 0.0517(13) Uani 1 1 d .
C11 C 0.7137(3) 0.9686(2) 0.5684(3) 0.0376(10) Uani 1 1 d .
H11 H 0.7052 1.0120 0.5720 0.045 Uiso 1 1 calc R
C12 C 0.6929(3) 0.9244(2) 0.5013(3) 0.0416(11) Uani 1 1 d .
H12 H 0.6679 0.9377 0.4596 0.050 Uiso 1 1 calc R
C13 C 0.7979(2) 0.6480(2) 0.5617(2) 0.0317(9) Uani 1 1 d .
C14 C 0.7672(3) 0.6042(3) 0.5861(3) 0.0401(11) Uani 1 1 d .
H14 H 0.7374 0.5635 0.5535 0.048 Uiso 1 1 calc R
C15 C 0.7802(3) 0.6203(3) 0.6575(3) 0.0439(12) Uani 1 1 d .
H15 H 0.7601 0.5903 0.6730 0.053 Uiso 1 1 calc R
C16 C 0.8234(3) 0.6811(3) 0.7060(3) 0.0426(11) Uani 1 1 d .
C17 C 0.8547(3) 0.7260(3) 0.6837(3) 0.0476(13) Uani 1 1 d .
H17 H 0.8842 0.7667 0.7166 0.057 Uiso 1 1 calc R
C18 C 0.8410(3) 0.7089(3) 0.6096(3) 0.0462(12) Uani 1 1 d .
H18 H 0.8610 0.7386 0.5938 0.055 Uiso 1 1 calc R
C19 C 0.5888(3) 0.5676(2) 0.2495(3) 0.0456(12) Uani 1 1 d .
C20 C 0.6144(3) 0.5133(2) 0.2214(3) 0.0491(13) Uani 1 1 d .
H20 H 0.6610 0.5192 0.2207 0.059 Uiso 1 1 calc R
C21 C 0.5711(3) 0.4500(3) 0.1942(3) 0.0522(13) Uani 1 1 d .
H21 H 0.5884 0.4133 0.1755 0.063 Uiso 1 1 calc R
C22 C 0.5010(3) 0.4426(3) 0.1955(3) 0.0524(14) Uani 1 1 d .
C23 C 0.4765(3) 0.4987(2) 0.2242(3) 0.0440(12) Uani 1 1 d .
H23 H 0.4296 0.4934 0.2245 0.053 Uiso 1 1 calc R
C24 C 0.5187(3) 0.5602(3) 0.2514(3) 0.0474(13) Uani 1 1 d .
H24 H 0.5017 0.5967 0.2708 0.057 Uiso 1 1 calc R
C25 C 0.7188(3) 0.7948(2) 0.2249(2) 0.0366(10) Uani 1 1 d .
C26 C 0.6816(3) 0.8467(3) 0.2471(3) 0.0507(13) Uani 1 1 d .
H26 H 0.6967 0.8661 0.2963 0.061 Uiso 1 1 calc R
C27 C 0.6233(3) 0.8677(3) 0.1946(3) 0.0469(12) Uani 1 1 d .
H27 H 0.5992 0.9005 0.2097 0.056 Uiso 1 1 calc R
C28 C 0.5997(3) 0.8413(3) 0.1207(3) 0.0468(12) Uani 1 1 d .
C29 C 0.6378(3) 0.7899(3) 0.1008(3) 0.0413(11) Uani 1 1 d .
H29 H 0.6236 0.7704 0.0517 0.050 Uiso 1 1 calc R
C30 C 0.6950(3) 0.7688(2) 0.1529(2) 0.0412(11) Uani 1 1 d .
H30 H 0.7182 0.7352 0.1376 0.049 Uiso 1 1 calc R
C31 C 0.8416(3) 0.5247(2) 0.3077(3) 0.0423(11) Uani 1 1 d .
C32 C 0.8369(3) 0.4887(2) 0.2407(3) 0.0409(11) Uani 1 1 d .
H32 H 0.8490 0.5105 0.2131 0.049 Uiso 1 1 calc R
C33 C 0.8142(3) 0.4205(2) 0.2163(3) 0.0472(13) Uani 1 1 d .
H33 H 0.8093 0.3964 0.1713 0.057 Uiso 1 1 calc R
C34 C 0.7984(3) 0.3875(3) 0.2591(3) 0.0511(14) Uani 1 1 d .
C35 C 0.8018(3) 0.4232(3) 0.3241(3) 0.0449(12) Uani 1 1 d .
H35 H 0.7901 0.4011 0.3516 0.054 Uiso 1 1 calc R
C36 C 0.8226(3) 0.4924(2) 0.3489(3) 0.0456(12) Uani 1 1 d .
H36 H 0.8237 0.5165 0.3923 0.055 Uiso 1 1 calc R
C37 C 0.9199(3) 0.9778(2) 0.5406(3) 0.0413(11) Uani 1 1 d .
C38 C 0.9242(3) 0.9514(3) 0.5958(2) 0.0417(11) Uani 1 1 d .
H38 H 0.8913 0.9123 0.5836 0.050 Uiso 1 1 calc R
C39 C 0.9755(3) 0.9819(3) 0.6669(3) 0.0539(15) Uani 1 1 d .
H39 H 0.9778 0.9635 0.7029 0.065 Uiso 1 1 calc R
C40 C 1.0257(3) 1.0416(2) 0.6861(3) 0.0478(13) Uani 1 1 d .
C41 C 1.0239(3) 1.0672(3) 0.6325(3) 0.0459(12) Uani 1 1 d .
H41 H 1.0589 1.1046 0.6440 0.055 Uiso 1 1 calc R
C42 C 0.9688(3) 1.0363(2) 0.5609(3) 0.0450(12) Uani 1 1 d .
H42 H 0.9646 1.0559 0.5252 0.054 Uiso 1 1 calc R
C43 C 0.9755(3) 0.5769(2) 0.5944(3) 0.0336(9) Uani 1 1 d .
C44 C 0.9428(3) 0.5162(2) 0.5429(3) 0.0465(12) Uani 1 1 d .
H44 H 0.9354 0.5117 0.4959 0.056 Uiso 1 1 calc R
C45 C 0.9202(3) 0.4610(3) 0.5577(3) 0.0527(14) Uani 1 1 d .
H45 H 0.9004 0.4197 0.5224 0.063 Uiso 1 1 calc R
C46 C 0.9285(3) 0.4701(3) 0.6277(3) 0.0443(12) Uani 1 1 d .
C47 C 0.9617(3) 0.5319(2) 0.6816(3) 0.0401(11) Uani 1 1 d .
H47 H 0.9686 0.5372 0.7286 0.048 Uiso 1 1 calc R
C48 C 0.9837(3) 0.5846(3) 0.6636(3) 0.0451(12) Uani 1 1 d .
H48 H 1.0043 0.6261 0.6985 0.054 Uiso 1 1 calc R
C49 C 0.4848(3) 0.7153(3) 0.3710(3) 0.0382(10) Uani 1 1 d .
C50 C 0.4125(3) 0.7071(3) 0.3668(3) 0.0419(11) Uani 1 1 d .
H50 H 0.4054 0.6922 0.4012 0.050 Uiso 1 1 calc R
C51 C 0.3504(3) 0.7213(2) 0.3102(3) 0.0432(11) Uani 1 1 d .
H51 H 0.3018 0.7160 0.3071 0.052 Uiso 1 1 calc R
C52 C 0.3614(3) 0.7435(3) 0.2588(3) 0.0460(12) Uani 1 1 d .
C53 C 0.4336(3) 0.7504(2) 0.2633(3) 0.0429(12) Uani 1 1 d .
H53 H 0.4407 0.7642 0.2283 0.052 Uiso 1 1 calc R
C54 C 0.4953(3) 0.7369(3) 0.3192(3) 0.0441(12) Uani 1 1 d .
H54 H 0.5438 0.7424 0.3221 0.053 Uiso 1 1 calc R
C55 C 0.7656(3) 0.5943(3) 0.1045(3) 0.0445(12) Uani 1 1 d .
C56 C 0.8328(3) 0.6380(2) 0.1520(3) 0.0390(11) Uani 1 1 d .
H56 H 0.8399 0.6634 0.1974 0.047 Uiso 1 1 calc R
C57 C 0.8893(3) 0.6440(3) 0.1322(3) 0.0425(11) Uani 1 1 d .
H57 H 0.9364 0.6717 0.1644 0.051 Uiso 1 1 calc R
C58 C 0.8744(3) 0.6076(3) 0.0624(3) 0.0491(13) Uani 1 1 d .
C59 C 0.8041(3) 0.5650(3) 0.0120(3) 0.0468(12) Uani 1 1 d .
H59 H 0.7954 0.5410 -0.0344 0.056 Uiso 1 1 calc R
C60 C 0.7505(3) 0.5604(3) 0.0335(3) 0.0499(13) Uani 1 1 d .
H60 H 0.7025 0.5342 0.0009 0.060 Uiso 1 1 calc R
C61 C 1.2352(3) 0.8948(3) 0.5241(3) 0.0477(12) Uani 1 1 d .
H61A H 1.2822 0.9241 0.5401 0.072 Uiso 1 1 calc R
H61B H 1.1926 0.9171 0.5051 0.072 Uiso 1 1 calc R
H61C H 1.2298 0.8559 0.4865 0.072 Uiso 1 1 calc R
C62 C 1.2638(3) 0.9368(3) 0.6528(3) 0.0464(12) Uani 1 1 d .
H62A H 1.2929 0.9242 0.6959 0.070 Uiso 1 1 calc R
H62B H 1.2200 0.9535 0.6547 0.070 Uiso 1 1 calc R
H62C H 1.2955 0.9708 0.6500 0.070 Uiso 1 1 calc R
C63 C 1.2934(3) 0.8287(3) 0.6097(3) 0.0433(12) Uani 1 1 d .
H63A H 1.2658 0.7874 0.6042 0.065 Uiso 1 1 calc R
H63B H 1.3303 0.8485 0.6601 0.065 Uiso 1 1 calc R
H63C H 1.3194 0.8208 0.5805 0.065 Uiso 1 1 calc R
C64 C 0.8153(3) 1.0612(3) 0.7120(3) 0.0445(12) Uani 1 1 d .
H64A H 0.8325 1.0918 0.7597 0.067 Uiso 1 1 calc R
H64B H 0.7805 1.0794 0.6759 0.067 Uiso 1 1 calc R
H64C H 0.8586 1.0534 0.7037 0.067 Uiso 1 1 calc R
C65 C 0.7042(3) 1.0080(3) 0.7128(3) 0.0499(13) Uani 1 1 d .
H65A H 0.6778 1.0347 0.6824 0.075 Uiso 1 1 calc R
H65B H 0.7174 1.0307 0.7626 0.075 Uiso 1 1 calc R
H65C H 0.6714 0.9662 0.6972 0.075 Uiso 1 1 calc R
C66 C 0.8356(3) 0.9691(3) 0.7669(3) 0.0579(15) Uani 1 1 d .
H66A H 0.8134 0.9260 0.7631 0.087 Uiso 1 1 calc R
H66B H 0.8503 0.9988 0.8145 0.087 Uiso 1 1 calc R
H66C H 0.8801 0.9657 0.7595 0.087 Uiso 1 1 calc R
C67 C 0.8311(3) 0.7736(3) 0.8074(3) 0.0479(12) Uani 1 1 d .
H67A H 0.7790 0.7804 0.7839 0.072 Uiso 1 1 calc R
H67B H 0.8624 0.7997 0.7957 0.072 Uiso 1 1 calc R
H67C H 0.8499 0.7869 0.8593 0.072 Uiso 1 1 calc R
C68 C 0.7948(3) 0.6581(3) 0.7959(3) 0.0469(12) Uani 1 1 d .
H68A H 0.8016 0.6756 0.8446 0.070 Uiso 1 1 calc R
H68B H 0.8141 0.6172 0.7913 0.070 Uiso 1 1 calc R
H68C H 0.7412 0.6501 0.7617 0.070 Uiso 1 1 calc R
C69 C 0.9211(3) 0.7080(3) 0.8301(3) 0.0489(13) Uani 1 1 d .
H69A H 0.9493 0.7388 0.8200 0.073 Uiso 1 1 calc R
H69B H 0.9351 0.6651 0.8197 0.073 Uiso 1 1 calc R
H69C H 0.9331 0.7233 0.8805 0.073 Uiso 1 1 calc R
C70 C 0.3899(3) 0.3748(3) 0.0930(3) 0.0512(13) Uani 1 1 d .
H70A H 0.3575 0.4056 0.0997 0.077 Uiso 1 1 calc R
H70B H 0.3606 0.3306 0.0706 0.077 Uiso 1 1 calc R
H70C H 0.4094 0.3855 0.0623 0.077 Uiso 1 1 calc R
C71 C 0.4284(3) 0.3718(3) 0.2192(3) 0.0446(12) Uani 1 1 d .
H71A H 0.4485 0.4112 0.2603 0.067 Uiso 1 1 calc R
H71B H 0.4450 0.3342 0.2357 0.067 Uiso 1 1 calc R
H71C H 0.3733 0.3651 0.1952 0.067 Uiso 1 1 calc R
C72 C 0.5035(3) 0.3225(3) 0.1609(3) 0.0483(13) Uani 1 1 d .
H72A H 0.5479 0.3290 0.2072 0.072 Uiso 1 1 calc R
H72B H 0.5194 0.3230 0.1246 0.072 Uiso 1 1 calc R
H72C H 0.4718 0.2805 0.1471 0.072 Uiso 1 1 calc R
C73 C 0.5755(3) 0.8939(3) 0.0268(3) 0.0451(12) Uani 1 1 d .
H73A H 0.5805 0.8585 -0.0081 0.068 Uiso 1 1 calc R
H73B H 0.6254 0.9195 0.0619 0.068 Uiso 1 1 calc R
H73C H 0.5438 0.9220 0.0021 0.068 Uiso 1 1 calc R
C74 C 0.4722(3) 0.8166(3) 0.0096(3) 0.0501(13) Uani 1 1 d .
H74A H 0.4500 0.7978 0.0342 0.075 Uiso 1 1 calc R
H74B H 0.4866 0.7822 -0.0185 0.075 Uiso 1 1 calc R
H74C H 0.4354 0.8372 -0.0223 0.075 Uiso 1 1 calc R
C75 C 0.5102(3) 0.9284(3) 0.0948(3) 0.0475(13) Uani 1 1 d .
H75A H 0.4760 0.9435 0.0554 0.071 Uiso 1 1 calc R
H75B H 0.5529 0.9635 0.1289 0.071 Uiso 1 1 calc R
H75C H 0.4833 0.9157 0.1191 0.071 Uiso 1 1 calc R
C76 C 0.6921(3) 0.3014(3) 0.1688(3) 0.0453(12) Uani 1 1 d .
H76A H 0.6689 0.3366 0.1847 0.068 Uiso 1 1 calc R
H76B H 0.6684 0.2600 0.1674 0.068 Uiso 1 1 calc R
H76C H 0.6852 0.2992 0.1210 0.068 Uiso 1 1 calc R
C77 C 0.7865(3) 0.2862(3) 0.2794(3) 0.0476(13) Uani 1 1 d .
H77A H 0.8372 0.3025 0.3198 0.071 Uiso 1 1 calc R
H77B H 0.7787 0.2388 0.2611 0.071 Uiso 1 1 calc R
H77C H 0.7491 0.2986 0.2953 0.071 Uiso 1 1 calc R
C78 C 0.8416(3) 0.2819(3) 0.2069(3) 0.0537(14) Uani 1 1 d .
H78A H 0.8461 0.2956 0.1691 0.081 Uiso 1 1 calc R
H78B H 0.8274 0.2344 0.1914 0.081 Uiso 1 1 calc R
H78C H 0.8900 0.2955 0.2506 0.081 Uiso 1 1 calc R
C79 C 1.1507(3) 1.0252(3) 0.7920(3) 0.0488(13) Uani 1 1 d .
H79A H 1.1291 0.9861 0.7968 0.073 Uiso 1 1 calc R
H79B H 1.1940 1.0492 0.8378 0.073 Uiso 1 1 calc R
H79C H 1.1672 1.0125 0.7553 0.073 Uiso 1 1 calc R
C80 C 1.0462(3) 1.0844(3) 0.8146(3) 0.0479(13) Uani 1 1 d .
H80A H 0.9937 1.0868 0.7844 0.072 Uiso 1 1 calc R
H80B H 1.0710 1.1256 0.8528 0.072 Uiso 1 1 calc R
H80C H 1.0476 1.0490 0.8357 0.072 Uiso 1 1 calc R
C81 C 1.1228(3) 1.1374(3) 0.7812(3) 0.0449(12) Uani 1 1 d .
H81A H 1.1613 1.1552 0.8313 0.067 Uiso 1 1 calc R
H81B H 1.0846 1.1652 0.7704 0.067 Uiso 1 1 calc R
H81C H 1.1463 1.1359 0.7501 0.067 Uiso 1 1 calc R
C82 C 0.8319(3) 0.4302(3) 0.6438(3) 0.0434(12) Uani 1 1 d .
H82A H 0.8390 0.4535 0.6916 0.065 Uiso 1 1 calc R
H82B H 0.7994 0.3879 0.6264 0.065 Uiso 1 1 calc R
H82C H 0.8083 0.4557 0.6111 0.065 Uiso 1 1 calc R
C83 C 0.9733(3) 0.4172(3) 0.7221(3) 0.0449(12) Uani 1 1 d .
H83A H 1.0131 0.4555 0.7435 0.067 Uiso 1 1 calc R
H83B H 0.9948 0.3777 0.7152 0.067 Uiso 1 1 calc R
H83C H 0.9512 0.4166 0.7540 0.067 Uiso 1 1 calc R
C84 C 0.9038(3) 0.3514(3) 0.5932(3) 0.0564(15) Uani 1 1 d .
H84A H 0.9484 0.3516 0.5858 0.085 Uiso 1 1 calc R
H84B H 0.8587 0.3446 0.5474 0.085 Uiso 1 1 calc R
H84C H 0.8999 0.3162 0.6131 0.085 Uiso 1 1 calc R
C85 C 0.2249(3) 0.7148(3) 0.1727(3) 0.0484(13) Uani 1 1 d .
H85A H 0.1831 0.7299 0.1387 0.073 Uiso 1 1 calc R
H85B H 0.2175 0.7159 0.2144 0.073 Uiso 1 1 calc R
H85C H 0.2268 0.6702 0.1497 0.073 Uiso 1 1 calc R
C86 C 0.2868(3) 0.8268(2) 0.2141(3) 0.0466(12) Uani 1 1 d .
H86A H 0.2478 0.8354 0.1719 0.070 Uiso 1 1 calc R
H86B H 0.3348 0.8545 0.2299 0.070 Uiso 1 1 calc R
H86C H 0.2727 0.8362 0.2526 0.070 Uiso 1 1 calc R
C87 C 0.3083(3) 0.7355(2) 0.1308(3) 0.0431(12) Uani 1 1 d .
H87A H 0.2625 0.7082 0.0897 0.065 Uiso 1 1 calc R
H87B H 0.3495 0.7106 0.1414 0.065 Uiso 1 1 calc R
H87C H 0.3219 0.7739 0.1197 0.065 Uiso 1 1 calc R
C88 C 1.0174(3) 0.6130(3) 0.0991(3) 0.0458(12) Uani 1 1 d .
H88A H 1.0228 0.5673 0.0924 0.069 Uiso 1 1 calc R
H88B H 1.0245 0.6328 0.1476 0.069 Uiso 1 1 calc R
H88C H 1.0552 0.6362 0.0920 0.069 Uiso 1 1 calc R
C89 C 0.9154(3) 0.5665(2) -0.0318(3) 0.0407(11) Uani 1 1 d .
H89A H 0.9567 0.5709 -0.0436 0.061 Uiso 1 1 calc R
H89B H 0.8698 0.5748 -0.0687 0.061 Uiso 1 1 calc R
H89C H 0.9064 0.5223 -0.0296 0.061 Uiso 1 1 calc R
C90 C 0.9350(3) 0.6845(3) 0.0302(3) 0.0495(13) Uani 1 1 d .
H90A H 0.9507 0.6841 -0.0064 0.074 Uiso 1 1 calc R
H90B H 0.9692 0.7182 0.0746 0.074 Uiso 1 1 calc R
H90C H 0.8837 0.6935 0.0137 0.074 Uiso 1 1 calc R
C91 C 0.4830(3) 0.6319(3) 0.0067(3) 0.0423(11) Uani 1 1 d .
H91 H 0.5349 0.6297 0.0300 0.051 Uiso 1 1 calc R
C92 C 0.3521(3) 0.5987(2) -0.0201(3) 0.0433(11) Uani 1 1 d .
H92A H 0.3418 0.6409 -0.0275 0.065 Uiso 1 1 calc R
H92B H 0.3297 0.5884 0.0087 0.065 Uiso 1 1 calc R
H92C H 0.3303 0.5650 -0.0665 0.065 Uiso 1 1 calc R
C93 C 0.4645(3) 0.5556(3) 0.0637(3) 0.0452(12) Uani 1 1 d .
H93A H 0.5133 0.5471 0.0674 0.068 Uiso 1 1 calc R
H93B H 0.4286 0.5145 0.0415 0.068 Uiso 1 1 calc R
H93C H 0.4702 0.5759 0.1116 0.068 Uiso 1 1 calc R
P1 P 0.09147(11) 0.59592(10) 0.92181(11) 0.0728(5) Uani 1 1 d .
F1 F 0.1775(2) 0.6255(2) 0.9724(2) 0.0772(11) Uani 1 1 d .
F2 F 0.1182(2) 0.53725(19) 0.8823(2) 0.0739(11) Uani 1 1 d .
F3 F 0.0002(2) 0.5659(2) 0.8671(2) 0.0738(11) Uani 1 1 d .
F4 F 0.0601(2) 0.6549(2) 0.9619(2) 0.0776(11) Uani 1 1 d .
F5 F 0.0971(2) 0.5595(2) 0.9768(2) 0.0737(10) Uani 1 1 d .
F6 F 0.0801(2) 0.63194(19) 0.8634(2) 0.0703(10) Uani 1 1 d .
P2 P 0.75251(12) 0.79660(10) 0.97584(11) 0.0726(5) Uani 1 1 d .
F7 F 0.7468(2) 0.8333(2) 0.9225(2) 0.0754(11) Uani 1 1 d .
F8 F 0.6577(2) 0.78326(19) 0.9348(2) 0.0744(11) Uani 1 1 d .
F9 F 0.7585(2) 0.76063(19) 1.03006(19) 0.0725(10) Uani 1 1 d .
F10 F 0.8426(2) 0.8097(2) 1.0152(2) 0.0791(11) Uani 1 1 d .
F11 F 0.7508(2) 0.8629(2) 1.0311(2) 0.0759(11) Uani 1 1 d .
F12 F 0.7552(2) 0.7282(2) 0.9249(2) 0.0722(10) Uani 1 1 d .
P3 P 0.32270(12) 0.91350(10) 0.85562(11) 0.0738(5) Uani 1 1 d .
F13 F 0.3103(2) 0.96452(18) 0.8222(2) 0.0729(10) Uani 1 1 d .
F14 F 0.3297(2) 0.86377(19) 0.7982(2) 0.0768(11) Uani 1 1 d .
F15 F 0.3122(2) 0.86439(19) 0.8883(2) 0.0772(11) Uani 1 1 d .
F16 F 0.2925(3) 0.97021(19) 0.9074(2) 0.0773(11) Uani 1 1 d .
F17 F 0.4048(2) 0.9405(2) 0.9217(2) 0.0813(12) Uani 1 1 d .
F18 F 0.2321(3) 0.8913(2) 0.8043(2) 0.0862(12) Uani 1 1 d .
P4 P 0.10848(11) 0.77482(10) 0.29704(11) 0.0732(5) Uani 1 1 d .
F19 F 0.0505(2) 0.7688(2) 0.2164(2) 0.0792(11) Uani 1 1 d .
F20 F 0.0939(3) 0.8474(2) 0.3225(2) 0.0862(12) Uani 1 1 d .
F21 F 0.1679(3) 0.7821(2) 0.3802(2) 0.0843(12) Uani 1 1 d .
F22 F 0.1104(2) 0.7021(2) 0.2629(2) 0.0867(13) Uani 1 1 d .
F23 F 0.1777(2) 0.7930(2) 0.2846(2) 0.0756(11) Uani 1 1 d .
F24 F 0.0373(2) 0.7551(2) 0.3057(2) 0.0832(12) Uani 1 1 d .
P5 P 0.66368(12) 0.35529(10) 0.39799(10) 0.0750(5) Uani 1 1 d .
F25 F 0.6337(2) 0.2879(2) 0.3338(2) 0.0751(11) Uani 1 1 d .
F26 F 0.7498(2) 0.3449(2) 0.4196(2) 0.0761(11) Uani 1 1 d .
F27 F 0.6906(2) 0.4221(2) 0.4625(2) 0.0782(11) Uani 1 1 d .
F28 F 0.5742(2) 0.3626(2) 0.3754(2) 0.0786(11) Uani 1 1 d .
F29 F 0.6707(3) 0.3201(2) 0.4524(2) 0.0806(11) Uani 1 1 d .
F30 F 0.6539(2) 0.38955(19) 0.3406(2) 0.0731(11) Uani 1 1 d .
P6 P 0.06020(12) 0.85883(10) 0.05598(11) 0.0735(5) Uani 1 1 d .
F31 F -0.0002(2) 0.91233(18) 0.0664(2) 0.0715(10) Uani 1 1 d .
F32 F 0.0753(2) 0.83503(19) 0.1182(2) 0.0760(11) Uani 1 1 d .
F33 F 0.1134(2) 0.81149(19) 0.0370(2) 0.0752(11) Uani 1 1 d .
F34 F 0.0446(2) 0.88064(19) -0.0108(2) 0.0756(11) Uani 1 1 d .
F35 F -0.0101(2) 0.8035(2) 0.0010(2) 0.0794(11) Uani 1 1 d .
F36 F 0.1465(3) 0.9041(2) 0.1120(2) 0.0863(13) Uani 1 1 d .
P7 P 0.51351(12) 0.98507(10) 0.30219(11) 0.0739(5) Uani 1 1 d .
F37 F 0.5362(2) 1.00447(19) 0.2507(2) 0.0755(11) Uani 1 1 d .
F38 F 0.4643(3) 0.9223(2) 0.2377(2) 0.0817(12) Uani 1 1 d .
F39 F 0.4893(2) 0.95728(19) 0.3469(2) 0.0776(11) Uani 1 1 d .
F40 F 0.5659(2) 1.05068(18) 0.3669(2) 0.0698(10) Uani 1 1 d .
F41 F 0.4453(2) 1.0289(2) 0.2844(2) 0.0756(11) Uani 1 1 d .
F42 F 0.5887(3) 0.9502(2) 0.3267(2) 0.0822(12) Uani 1 1 d .
P8 P 0.25494(12) 0.52055(10) 0.22733(11) 0.0753(5) Uani 1 1 d .
F43 F 0.2146(2) 0.58202(19) 0.2424(2) 0.0743(11) Uani 1 1 d .
F44 F 0.2653(3) 0.5023(2) 0.2907(2) 0.0816(12) Uani 1 1 d .
F45 F 0.2919(2) 0.4614(2) 0.2013(2) 0.0743(11) Uani 1 1 d .
F46 F 0.2482(3) 0.5569(2) 0.1659(2) 0.0791(11) Uani 1 1 d .
F47 F 0.1762(2) 0.4801(2) 0.1943(2) 0.0812(12) Uani 1 1 d .
F48 F 0.3378(2) 0.56284(19) 0.2760(2) 0.0779(11) Uani 1 1 d .
N1 N 1.2365(2) 0.8759(2) 0.5847(2) 0.0445(10) Uani 1 1 d .
N2 N 0.7747(2) 0.9966(2) 0.7070(2) 0.0440(10) Uani 1 1 d .
N3 N 0.8341(2) 0.7029(2) 0.7816(2) 0.0408(9) Uani 1 1 d .
N4 N 0.4569(3) 0.3792(2) 0.1672(2) 0.0492(11) Uani 1 1 d .
N5 N 0.5407(2) 0.8665(2) 0.0636(2) 0.0444(10) Uani 1 1 d .
N6 N 0.7783(3) 0.3146(2) 0.2223(2) 0.0506(11) Uani 1 1 d .
N7 N 1.0872(3) 1.0713(2) 0.7689(2) 0.0474(11) Uani 1 1 d .
N8 N 0.9107(2) 0.4198(2) 0.6478(2) 0.0421(10) Uani 1 1 d .
N9 N 0.2946(2) 0.7567(2) 0.1953(2) 0.0413(9) Uani 1 1 d .
N10 N 0.9372(3) 0.6175(2) 0.0437(2) 0.0503(11) Uani 1 1 d .
N11 N 0.4351(2) 0.6014(2) 0.0179(2) 0.0401(9) Uani 1 1 d .
O1 O 0.45766(18) 0.66590(16) -0.03781(17) 0.0354(7) Uani 1 1 d .
O1W O 0.0244(6) 0.9258(8) 0.8236(6) 0.062(4) Uani 0.30 1 d P
H1X H 0.0218 0.9084 0.7825 0.074 Uiso 0.30 1 d PR
H1Y H 0.0168 0.8962 0.8385 0.074 Uiso 0.30 1 d PR
O2W O 0.5529(8) 0.5572(6) 0.4308(8) 0.064(4) Uani 0.30 1 d P
H2X H 0.5680 0.5213 0.4186 0.076 Uiso 0.30 1 d PR
H2Y H 0.5285 0.5692 0.3929 0.076 Uiso 0.30 1 d PR
O3W O 0.3009(7) -0.0082(7) 0.1391(7) 0.057(3) Uani 0.30 1 d P
H3X H 0.3020 0.0281 0.1680 0.068 Uiso 0.30 1 d PR
H3Y H 0.3052 -0.0005 0.1037 0.068 Uiso 0.30 1 d PR
O4W O 0.1159(7) 0.8582(6) 0.8745(7) 0.047(3) Uani 0.30 1 d P
H4X H 0.1492 0.8923 0.8982 0.057 Uiso 0.30 1 d PR
H4Y H 0.1022 0.8496 0.9024 0.057 Uiso 0.30 1 d PR
O5W O 0.5722(8) 0.1389(9) 0.5239(9) 0.074(4) Uani 0.30 1 d P
H5X H 0.5971 0.1147 0.5499 0.089 Uiso 0.30 1 d PR
H5Y H 0.5630 0.1209 0.4803 0.089 Uiso 0.30 1 d PR
O6W O 0.5510(7) 0.3586(6) 0.5120(6) 0.048(3) Uani 0.30 1 d P
H6X H 0.5328 0.3749 0.5406 0.058 Uiso 0.30 1 d PR
H6Y H 0.5145 0.3427 0.4687 0.058 Uiso 0.30 1 d PR
O7W O 0.4425(9) 0.1614(7) 0.2444(7) 0.068(4) Uani 0.30 1 d P
H7X H 0.4174 0.1338 0.2017 0.081 Uiso 0.30 1 d PR
H7Y H 0.4173 0.1628 0.2668 0.081 Uiso 0.30 1 d PR
O8W O 0.6344(7) 0.8190(6) 0.7017(6) 0.046(3) Uani 0.30 1 d P
H8X H 0.5918 0.7953 0.6854 0.055 Uiso 0.30 1 d PR
H8Y H 0.6354 0.8260 0.6663 0.055 Uiso 0.30 1 d PR
O9W O 0.4202(7) 0.4200(7) 0.4324(6) 0.054(3) Uani 0.30 1 d P
H9X H 0.4116 0.4010 0.4570 0.065 Uiso 0.30 1 d PR
H9Y H 0.3769 0.4200 0.3944 0.065 Uiso 0.30 1 d PR
O10W O 0.8360(8) 0.8993(6) 0.9316(6) 0.052(3) Uani 0.30 1 d P
H10X H 0.8088 0.9246 0.9459 0.062 Uiso 0.30 1 d PR
H10Y H 0.8713 0.8876 0.9669 0.062 Uiso 0.30 1 d PR
O11W O 0.5000 0.0000 0.5000 0.0432(19) Uani 0.60 2 d SP
H11X H 0.5153 0.0407 0.5195 0.052 Uiso 0.30 1 d PR
H11Y H 0.5283 -0.0196 0.5304 0.052 Uiso 0.30 1 d PR
O12W O 0.5427(6) 0.8946(5) 0.8686(5) 0.061(3) Uani 0.40 1 d P
H12X H 0.5134 0.8583 0.8474 0.074 Uiso 0.40 1 d PR
H12Y H 0.5853 0.8909 0.9050 0.074 Uiso 0.40 1 d PR
O13W O 0.3214(8) 0.7988(6) 0.0202(7) 0.058(3) Uani 0.30 1 d P
H13X H 0.3253 0.8155 -0.0106 0.069 Uiso 0.30 1 d PR
H13Y H 0.2972 0.7590 -0.0013 0.069 Uiso 0.30 1 d PR
S1 S 0.91167(5) 0.77754(5) 0.50896(5) 0.0252(2) Uani 1 1 d .
S2 S 0.68688(5) 0.80606(5) 0.41036(5) 0.02425(19) Uani 1 1 d .
S3 S 0.77029(5) 0.62172(5) 0.47088(5) 0.0243(2) Uani 1 1 d .
S4 S 0.62975(5) 0.64700(5) 0.27818(5) 0.02243(19) Uani 1 1 d .
S5 S 0.79851(6) 0.76540(5) 0.29242(5) 0.0253(2) Uani 1 1 d .
S6 S 0.86813(5) 0.60819(5) 0.34266(5) 0.02387(19) Uani 1 1 d .
S7 S 0.85012(6) 0.94651(5) 0.44381(5) 0.0254(2) Uani 1 1 d .
S8 S 1.01332(5) 0.63569(5) 0.57821(5) 0.02239(19) Uani 1 1 d .
S9 S 0.56202(5) 0.69756(5) 0.44482(5) 0.02322(19) Uani 1 1 d .
S10 S 0.69160(6) 0.58416(5) 0.12482(5) 0.0280(2) Uani 1 1 d .
Zn1 Zn 0.81720(3) 0.83009(2) 0.41770(2) 0.02419(10) Uani 1 1 d .
Zn2 Zn 0.89556(3) 0.65294(2) 0.47383(2) 0.02485(10) Uani 1 1 d .
Zn3 Zn 0.66691(3) 0.69216(2) 0.41424(2) 0.02359(10) Uani 1 1 d .
Zn4 Zn 0.74313(2) 0.64679(2) 0.25494(2) 0.02246(10) Uani 1 1 d .

loop_
_atom_site_aniso_label
_atom_site_aniso_U_11
_atom_site_aniso_U_22
_atom_site_aniso_U_33
_atom_site_aniso_U_23
_atom_site_aniso_U_13
_atom_site_aniso_U_12
C1 0.027(2) 0.030(2) 0.036(2) 0.0136(18) 0.0119(18) 0.0031(17)
C2 0.032(2) 0.065(3) 0.046(3) 0.030(3) 0.019(2) 0.009(2)
C3 0.031(2) 0.046(3) 0.040(2) 0.023(2) 0.019(2) 0.019(2)
C4 0.039(3) 0.054(3) 0.043(3) 0.012(2) 0.012(2) 0.001(2)
C5 0.028(2) 0.038(2) 0.039(3) 0.006(2) 0.013(2) 0.0078(18)
C6 0.035(2) 0.042(3) 0.036(2) 0.018(2) 0.005(2) 0.000(2)
C7 0.044(3) 0.029(2) 0.029(2) 0.0046(18) 0.020(2) -0.0012(18)
C8 0.051(3) 0.044(3) 0.028(2) 0.012(2) 0.016(2) -0.002(2)
C9 0.053(3) 0.050(3) 0.027(2) 0.011(2) 0.012(2) 0.008(2)
C10 0.059(3) 0.038(3) 0.044(3) 0.010(2) 0.014(3) -0.003(2)
C11 0.037(2) 0.028(2) 0.040(3) 0.0020(19) 0.016(2) 0.0020(18)
C12 0.029(2) 0.043(3) 0.038(3) 0.004(2) 0.007(2) 0.013(2)
C13 0.028(2) 0.041(2) 0.030(2) 0.0155(19) 0.0132(18) 0.0074(18)
C14 0.053(3) 0.041(3) 0.039(3) 0.024(2) 0.026(2) 0.018(2)
C15 0.046(3) 0.049(3) 0.030(2) 0.025(2) 0.006(2) 0.000(2)
C16 0.050(3) 0.042(3) 0.040(3) 0.021(2) 0.019(2) 0.013(2)
C17 0.051(3) 0.047(3) 0.029(2) 0.008(2) 0.009(2) -0.011(2)
C18 0.057(3) 0.042(3) 0.037(3) 0.006(2) 0.022(2) 0.006(2)
C19 0.041(3) 0.033(2) 0.049(3) -0.001(2) 0.017(2) -0.016(2)
C20 0.056(3) 0.029(2) 0.054(3) 0.005(2) 0.024(3) -0.008(2)
C21 0.054(3) 0.032(3) 0.061(3) 0.011(2) 0.022(3) -0.004(2)
C22 0.054(3) 0.042(3) 0.047(3) 0.000(2) 0.020(3) -0.011(2)
C23 0.031(2) 0.040(3) 0.047(3) 0.007(2) 0.011(2) -0.011(2)
C24 0.038(3) 0.043(3) 0.039(3) -0.006(2) 0.011(2) -0.023(2)
C25 0.038(2) 0.035(2) 0.030(2) 0.0107(19) 0.0099(19) 0.0087(19)
C26 0.051(3) 0.041(3) 0.042(3) 0.009(2) 0.008(2) 0.015(2)
C27 0.050(3) 0.056(3) 0.041(3) 0.023(2) 0.020(2) 0.025(2)
C28 0.051(3) 0.046(3) 0.038(3) 0.016(2) 0.015(2) 0.005(2)
C29 0.029(2) 0.051(3) 0.031(2) 0.005(2) 0.0080(19) -0.006(2)
C30 0.045(3) 0.040(3) 0.026(2) 0.0099(19) 0.008(2) -0.007(2)
C31 0.049(3) 0.030(2) 0.044(3) 0.013(2) 0.017(2) 0.012(2)
C32 0.044(3) 0.027(2) 0.049(3) 0.007(2) 0.022(2) 0.013(2)
C33 0.054(3) 0.034(3) 0.037(3) 0.004(2) 0.012(2) -0.005(2)
C34 0.062(3) 0.043(3) 0.028(2) 0.015(2) 0.003(2) 0.005(2)
C35 0.050(3) 0.039(3) 0.036(3) 0.018(2) 0.009(2) 0.001(2)
C36 0.048(3) 0.033(3) 0.050(3) 0.014(2) 0.017(2) 0.001(2)
C37 0.053(3) 0.033(2) 0.030(2) 0.005(2) 0.016(2) -0.005(2)
C38 0.055(3) 0.045(3) 0.022(2) 0.004(2) 0.020(2) 0.006(2)
C39 0.056(3) 0.054(3) 0.036(3) 0.012(2) 0.011(2) -0.017(3)
C40 0.055(3) 0.029(2) 0.049(3) 0.018(2) 0.012(2) 0.006(2)
C41 0.038(3) 0.050(3) 0.039(3) 0.014(2) 0.010(2) -0.007(2)
C42 0.047(3) 0.029(2) 0.041(3) 0.005(2) 0.008(2) -0.001(2)
C43 0.038(2) 0.028(2) 0.037(2) 0.0173(19) 0.015(2) 0.0048(18)
C44 0.047(3) 0.036(3) 0.042(3) 0.015(2) 0.009(2) -0.007(2)
C45 0.064(4) 0.038(3) 0.049(3) 0.006(2) 0.026(3) -0.014(3)
C46 0.043(3) 0.046(3) 0.039(3) 0.020(2) 0.012(2) 0.000(2)
C47 0.045(3) 0.043(3) 0.033(2) 0.018(2) 0.015(2) 0.005(2)
C48 0.075(4) 0.033(3) 0.048(3) 0.027(2) 0.038(3) 0.026(2)
C49 0.039(2) 0.053(3) 0.033(2) 0.021(2) 0.021(2) 0.021(2)
C50 0.033(2) 0.054(3) 0.037(3) 0.015(2) 0.015(2) 0.004(2)
C51 0.031(2) 0.041(3) 0.051(3) 0.020(2) 0.011(2) 0.006(2)
C52 0.039(3) 0.046(3) 0.036(3) 0.007(2) 0.007(2) -0.013(2)
C53 0.033(2) 0.043(3) 0.035(2) 0.022(2) -0.0035(19) -0.013(2)
C54 0.047(3) 0.053(3) 0.034(3) 0.025(2) 0.014(2) 0.011(2)
C55 0.038(3) 0.056(3) 0.029(2) 0.007(2) 0.011(2) -0.010(2)
C56 0.039(2) 0.021(2) 0.045(3) 0.0046(19) 0.013(2) -0.0019(18)
C57 0.036(3) 0.045(3) 0.041(3) 0.020(2) 0.010(2) 0.002(2)
C58 0.045(3) 0.053(3) 0.041(3) 0.013(2) 0.015(2) 0.002(2)
C59 0.051(3) 0.049(3) 0.035(3) 0.006(2) 0.020(2) 0.001(2)
C60 0.054(3) 0.045(3) 0.039(3) -0.002(2) 0.020(2) -0.006(2)
C61 0.052(3) 0.050(3) 0.035(3) 0.019(2) 0.013(2) 0.009(2)
C62 0.046(3) 0.044(3) 0.039(3) 0.019(2) 0.009(2) 0.004(2)
C63 0.042(3) 0.047(3) 0.029(2) 0.013(2) 0.007(2) -0.002(2)
C64 0.035(3) 0.044(3) 0.040(3) 0.010(2) 0.007(2) -0.004(2)
C65 0.054(3) 0.038(3) 0.059(3) 0.020(2) 0.025(3) 0.004(2)
C66 0.049(3) 0.053(3) 0.047(3) 0.014(3) 0.003(3) -0.001(3)
C67 0.057(3) 0.043(3) 0.039(3) 0.016(2) 0.015(2) 0.017(2)
C68 0.053(3) 0.052(3) 0.026(2) 0.014(2) 0.009(2) 0.004(2)
C69 0.044(3) 0.042(3) 0.047(3) 0.011(2) 0.012(2) 0.006(2)
C70 0.052(3) 0.047(3) 0.041(3) 0.009(2) 0.012(2) -0.001(2)
C71 0.036(3) 0.040(3) 0.042(3) 0.009(2) 0.008(2) -0.009(2)
C72 0.050(3) 0.039(3) 0.035(3) 0.000(2) 0.008(2) -0.004(2)
C73 0.044(3) 0.048(3) 0.038(3) 0.013(2) 0.015(2) 0.004(2)
C74 0.059(3) 0.040(3) 0.037(3) 0.009(2) 0.013(2) -0.004(2)
C75 0.046(3) 0.052(3) 0.024(2) 0.000(2) 0.006(2) 0.003(2)
C76 0.045(3) 0.049(3) 0.040(3) 0.019(2) 0.016(2) -0.001(2)
C77 0.043(3) 0.037(3) 0.039(3) 0.005(2) 0.003(2) -0.008(2)
C78 0.045(3) 0.043(3) 0.051(3) 0.004(2) 0.010(3) -0.010(2)
C79 0.048(3) 0.046(3) 0.041(3) 0.017(2) 0.011(2) -0.004(2)
C80 0.042(3) 0.043(3) 0.044(3) 0.011(2) 0.010(2) -0.013(2)
C81 0.054(3) 0.047(3) 0.028(2) 0.016(2) 0.013(2) -0.003(2)
C82 0.034(2) 0.061(3) 0.034(2) 0.025(2) 0.010(2) 0.004(2)
C83 0.036(2) 0.043(3) 0.047(3) 0.020(2) 0.009(2) -0.005(2)
C84 0.046(3) 0.048(3) 0.060(3) 0.000(3) 0.023(3) -0.018(2)
C85 0.042(3) 0.045(3) 0.044(3) 0.012(2) 0.009(2) -0.005(2)
C86 0.038(3) 0.039(3) 0.038(3) -0.006(2) 0.007(2) -0.005(2)
C87 0.051(3) 0.031(2) 0.032(2) -0.0001(19) 0.013(2) -0.010(2)
C88 0.034(2) 0.039(3) 0.048(3) 0.010(2) 0.009(2) -0.016(2)
C89 0.039(3) 0.042(3) 0.041(3) 0.021(2) 0.014(2) 0.013(2)
C90 0.052(3) 0.046(3) 0.040(3) 0.004(2) 0.017(2) -0.001(2)
C91 0.046(3) 0.044(3) 0.041(3) 0.012(2) 0.025(2) 0.008(2)
C92 0.044(3) 0.033(2) 0.052(3) 0.020(2) 0.018(2) 0.005(2)
C93 0.054(3) 0.038(3) 0.039(3) 0.011(2) 0.018(2) 0.011(2)
P1 0.0648(11) 0.0677(11) 0.0628(11) 0.0121(9) 0.0148(9) 0.0016(9)
F1 0.073(2) 0.082(3) 0.052(2) 0.0103(19) 0.0152(19) -0.013(2)
F2 0.072(2) 0.067(2) 0.058(2) 0.0138(19) 0.0114(19) 0.0080(19)
F3 0.068(2) 0.071(2) 0.053(2) 0.0078(18) 0.0108(18) -0.0021(19)
F4 0.083(3) 0.067(2) 0.060(2) 0.0175(19) 0.015(2) 0.011(2)
F5 0.070(2) 0.070(2) 0.057(2) 0.0152(19) 0.0120(19) 0.0029(19)
F6 0.071(2) 0.064(2) 0.059(2) 0.0151(18) 0.0180(19) 0.0073(18)
P2 0.0677(11) 0.0649(11) 0.0617(11) 0.0094(9) 0.0169(9) -0.0075(9)
F7 0.071(2) 0.075(3) 0.064(2) 0.015(2) 0.022(2) -0.004(2)
F8 0.076(3) 0.065(2) 0.061(2) 0.0147(19) 0.017(2) 0.0075(19)
F9 0.076(2) 0.060(2) 0.050(2) 0.0088(17) 0.0089(18) -0.0020(19)
F10 0.075(3) 0.066(2) 0.069(2) 0.012(2) 0.016(2) 0.005(2)
F11 0.077(3) 0.069(2) 0.061(2) 0.0147(19) 0.018(2) 0.006(2)
F12 0.072(2) 0.069(2) 0.058(2) 0.0179(18) 0.0167(19) 0.0041(19)
P3 0.0729(12) 0.0625(11) 0.0606(11) 0.0127(9) 0.0129(9) 0.0048(9)
F13 0.078(3) 0.056(2) 0.062(2) 0.0123(18) 0.017(2) 0.0047(19)
F14 0.078(3) 0.059(2) 0.069(2) 0.0148(19) 0.017(2) 0.0073(19)
F15 0.083(3) 0.060(2) 0.065(2) 0.0174(19) 0.015(2) 0.013(2)
F16 0.088(3) 0.062(2) 0.056(2) 0.0089(18) 0.017(2) 0.012(2)
F17 0.078(3) 0.062(2) 0.066(2) -0.0006(19) 0.013(2) -0.005(2)
F18 0.079(3) 0.076(3) 0.080(3) 0.009(2) 0.025(2) 0.003(2)
P4 0.0666(11) 0.0677(11) 0.0629(11) 0.0157(9) 0.0144(9) -0.0012(9)
F19 0.072(2) 0.079(3) 0.062(2) 0.016(2) 0.015(2) -0.012(2)
F20 0.078(3) 0.076(3) 0.081(3) 0.010(2) 0.025(2) 0.004(2)
F21 0.082(3) 0.080(3) 0.062(2) 0.014(2) 0.015(2) -0.007(2)
F22 0.070(3) 0.070(3) 0.079(3) 0.002(2) 0.013(2) -0.011(2)
F23 0.071(2) 0.067(2) 0.069(2) 0.0176(19) 0.018(2) 0.0017(19)
F24 0.077(3) 0.081(3) 0.077(3) 0.020(2) 0.026(2) 0.000(2)
P5 0.0739(12) 0.0710(12) 0.0538(10) 0.0112(9) 0.0121(9) 0.0033(9)
F25 0.071(2) 0.070(2) 0.062(2) 0.0146(19) 0.0133(19) 0.018(2)
F26 0.073(3) 0.076(3) 0.052(2) 0.0086(19) 0.0120(19) 0.006(2)
F27 0.083(3) 0.074(3) 0.057(2) 0.0081(19) 0.022(2) 0.010(2)
F28 0.075(3) 0.070(3) 0.076(3) 0.020(2) 0.024(2) 0.013(2)
F29 0.087(3) 0.074(3) 0.067(2) 0.019(2) 0.026(2) 0.014(2)
F30 0.073(2) 0.064(2) 0.053(2) 0.0106(18) 0.0091(18) 0.0021(19)
P6 0.0717(12) 0.0611(11) 0.0622(11) 0.0124(9) 0.0131(9) 0.0061(9)
F31 0.080(3) 0.055(2) 0.060(2) 0.0134(18) 0.0182(19) 0.0082(18)
F32 0.079(3) 0.056(2) 0.070(2) 0.0173(19) 0.015(2) 0.0104(19)
F33 0.081(3) 0.057(2) 0.067(2) 0.0154(18) 0.017(2) 0.0134(19)
F34 0.085(3) 0.064(2) 0.058(2) 0.0113(18) 0.020(2) 0.018(2)
F35 0.076(3) 0.066(2) 0.070(3) 0.012(2) 0.016(2) 0.005(2)
F36 0.084(3) 0.081(3) 0.057(2) 0.001(2) 0.015(2) -0.008(2)
P7 0.0697(11) 0.0647(11) 0.0606(11) 0.0090(9) 0.0136(9) 0.0009(9)
F37 0.084(3) 0.057(2) 0.061(2) 0.0087(18) 0.018(2) 0.0051(19)
F38 0.089(3) 0.064(2) 0.060(2) 0.0068(19) 0.016(2) -0.011(2)
F39 0.087(3) 0.056(2) 0.067(2) 0.0122(19) 0.020(2) 0.006(2)
F40 0.068(2) 0.060(2) 0.061(2) 0.0096(18) 0.0177(19) 0.0006(18)
F41 0.075(3) 0.073(2) 0.056(2) 0.0186(19) 0.0120(19) 0.005(2)
F42 0.091(3) 0.068(2) 0.060(2) 0.0109(19) 0.016(2) 0.013(2)
P8 0.0795(13) 0.0568(10) 0.0573(10) 0.0068(8) 0.0112(9) -0.0037(9)
F43 0.077(3) 0.066(2) 0.058(2) 0.0154(19) 0.0143(19) 0.009(2)
F44 0.086(3) 0.069(3) 0.061(2) 0.014(2) 0.015(2) -0.002(2)
F45 0.072(2) 0.069(2) 0.058(2) 0.0175(19) 0.0113(19) 0.0031(19)
F46 0.085(3) 0.069(3) 0.068(2) 0.020(2) 0.023(2) 0.011(2)
F47 0.074(3) 0.081(3) 0.062(2) 0.010(2) 0.015(2) 0.000(2)
F48 0.071(2) 0.061(2) 0.069(2) 0.0101(19) 0.010(2) 0.0025(19)
N1 0.048(2) 0.043(2) 0.044(2) 0.0195(19) 0.020(2) -0.0012(19)
N2 0.044(2) 0.042(2) 0.038(2) 0.0099(18) 0.0143(19) -0.0105(18)
N3 0.043(2) 0.038(2) 0.042(2) 0.0184(18) 0.0171(19) 0.0132(18)
N4 0.046(2) 0.043(2) 0.041(2) 0.0075(19) 0.010(2) -0.0052(19)
N5 0.037(2) 0.051(3) 0.036(2) 0.0135(19) 0.0097(18) 0.0041(19)
N6 0.043(2) 0.043(2) 0.049(3) 0.007(2) 0.014(2) -0.0191(19)
N7 0.051(3) 0.041(2) 0.043(2) 0.0176(19) 0.013(2) -0.0027(19)
N8 0.033(2) 0.043(2) 0.045(2) 0.0209(19) 0.0096(18) 0.0002(17)
N9 0.035(2) 0.048(2) 0.044(2) 0.0139(19) 0.0216(19) 0.0061(18)
N10 0.044(2) 0.050(3) 0.039(2) 0.007(2) 0.009(2) -0.007(2)
N11 0.041(2) 0.034(2) 0.046(2) 0.0119(18) 0.0210(19) 0.0042(17)
O1 0.0419(17) 0.0418(17) 0.0408(17) 0.0115(14) 0.0358(15) 0.0033(14)
O1W 0.028(6) 0.098(11) 0.023(6) 0.001(6) -0.008(5) -0.014(6)
O2W 0.073(9) 0.032(6) 0.062(8) 0.024(6) 0.006(7) 0.008(6)
O3W 0.052(7) 0.062(8) 0.037(7) -0.002(6) 0.015(6) -0.016(6)
O4W 0.051(7) 0.038(6) 0.049(7) 0.014(5) 0.020(6) 0.010(5)
O5W 0.043(7) 0.105(13) 0.072(10) 0.041(9) 0.015(7) 0.034(8)
O6W 0.047(7) 0.058(7) 0.029(6) 0.017(5) 0.007(5) -0.009(6)
O7W 0.072(9) 0.059(9) 0.044(7) 0.014(6) 0.006(7) -0.014(7)
O8W 0.064(8) 0.048(7) 0.045(6) 0.014(5) 0.040(6) 0.030(6)
O9W 0.050(7) 0.065(8) 0.031(6) 0.004(6) 0.009(5) 0.018(6)
O10W 0.063(8) 0.042(7) 0.027(6) -0.009(5) 0.012(6) -0.006(6)
O11W 0.051(5) 0.035(4) 0.052(5) 0.028(4) 0.021(4) 0.030(4)
O12W 0.059(6) 0.038(5) 0.052(6) -0.021(4) 0.016(5) -0.028(4)
O13W 0.065(8) 0.045(7) 0.048(7) 0.002(6) 0.023(6) -0.020(6)
S1 0.0240(5) 0.0287(5) 0.0251(5) 0.0131(4) 0.0111(4) 0.0014(4)
S2 0.0251(5) 0.0242(5) 0.0255(5) 0.0131(4) 0.0109(4) 0.0013(4)
S3 0.0240(5) 0.0276(5) 0.0251(5) 0.0134(4) 0.0122(4) 0.0011(4)
S4 0.0222(4) 0.0226(5) 0.0267(5) 0.0131(4) 0.0123(4) 0.0007(3)
S5 0.0292(5) 0.0228(5) 0.0245(5) 0.0131(4) 0.0103(4) -0.0004(4)
S6 0.0264(5) 0.0251(5) 0.0252(5) 0.0135(4) 0.0133(4) 0.0037(4)
S7 0.0291(5) 0.0259(5) 0.0252(5) 0.0137(4) 0.0130(4) 0.0038(4)
S8 0.0212(4) 0.0283(5) 0.0255(5) 0.0140(4) 0.0146(4) 0.0032(4)
S9 0.0276(5) 0.0216(4) 0.0254(5) 0.0137(4) 0.0133(4) 0.0023(4)
S10 0.0271(5) 0.0293(5) 0.0235(5) 0.0115(4) 0.0072(4) -0.0039(4)
Zn1 0.0251(2) 0.0247(2) 0.0252(2) 0.01303(18) 0.01116(18) 0.00138(17)
Zn2 0.0238(2) 0.0281(2) 0.0262(2) 0.01320(19) 0.01225(19) 0.00224(18)
Zn3 0.0260(2) 0.0234(2) 0.0248(2) 0.01323(18) 0.01196(19) 0.00150(17)
Zn4 0.0222(2) 0.0226(2) 0.0267(2) 0.01305(18) 0.01230(18) 0.00071(16)

loop_
_atom_type_symbol
_atom_type_description
_atom_type_scat_dispersion_real
_atom_type_scat_dispersion_imag
_atom_type_scat_source
C C 0.0033 0.0016 'International Tables Vol C Tables 4.2.6.8 and 6.1.1.4'
H H 0.0000 0.0000 'International Tables Vol C Tables 4.2.6.8 and 6.1.1.4'
F F 0.0171 0.0103 'International Tables Vol C Tables 4.2.6.8 and 6.1.1.4'
N N 0.0061 0.0033 'International Tables Vol C Tables 4.2.6.8 and 6.1.1.4'
O O 0.0106 0.0060 'International Tables Vol C Tables 4.2.6.8 and 6.1.1.4'
P P 0.1023 0.0942 'International Tables Vol C Tables 4.2.6.8 and 6.1.1.4'
S S 0.1246 0.1234 'International Tables Vol C Tables 4.2.6.8 and 6.1.1.4'
Zn Zn 0.2839 1.4301 'International Tables Vol C Tables 4.2.6.8 and 6.1.1.4'

loop_
_geom_angle_atom_site_label_1
_geom_angle_atom_site_label_2
_geom_angle_atom_site_label_3
_geom_angle
C2 C1 C6 120.8(4)
C2 C1 S1 119.0(4)
C6 C1 S1 120.2(4)
C1 C2 C3 117.2(5)
C1 C2 H2 121.4
C3 C2 H2 121.4
C2 C3 C4 120.5(5)
C2 C3 H3 119.7
C4 C3 H3 119.7
C5 C4 C3 121.7(5)
C5 C4 N1 116.7(4)
C3 C4 N1 121.0(4)
C4 C5 C6 115.9(5)
C4 C5 H5 122.0
C6 C5 H5 122.0
C5 C6 C1 122.9(5)
C5 C6 H6 118.5
C1 C6 H6 118.5
C12 C7 C8 118.9(4)
C12 C7 S2 121.4(4)
C8 C7 S2 119.7(4)
C9 C8 C7 119.9(5)
C9 C8 H8 120.1
C7 C8 H8 120.1
C8 C9 C10 120.3(5)
C8 C9 H9 119.8
C10 C9 H9 119.8
C11 C10 C9 119.0(5)
C11 C10 N2 121.9(4)
C9 C10 N2 118.8(4)
C12 C11 C10 120.2(5)
C12 C11 H11 119.9
C10 C11 H11 119.9
C11 C12 C7 121.6(5)
C11 C12 H12 119.2
C7 C12 H12 119.2
C18 C13 C14 119.5(4)
C18 C13 S3 126.0(4)
C14 C13 S3 114.3(4)
C15 C14 C13 121.2(5)
C15 C14 H14 119.4
C13 C14 H14 119.4
C14 C15 C16 119.7(5)
C14 C15 H15 120.1
C16 C15 H15 120.1
C15 C16 C17 120.7(5)
C15 C16 N3 121.8(4)
C17 C16 N3 117.3(4)
C16 C17 C18 119.2(5)
C16 C17 H17 120.4
C18 C17 H17 120.4
C13 C18 C17 119.6(5)
C13 C18 H18 120.2
C17 C18 H18 120.2
C20 C19 C24 120.9(4)
C20 C19 S4 126.9(4)
C24 C19 S4 112.0(4)
C19 C20 C21 120.7(5)
C19 C20 H20 119.7
C21 C20 H20 119.7
C20 C21 C22 118.4(6)
C20 C21 H21 120.8
C22 C21 H21 120.8
N4 C22 C21 118.5(5)
N4 C22 C23 122.0(5)
C21 C22 C23 119.5(5)
C24 C23 C22 122.3(5)
C24 C23 H23 118.9
C22 C23 H23 118.9
C23 C24 C19 118.2(5)
C23 C24 H24 120.9
C19 C24 H24 120.9
C30 C25 C26 117.5(5)
C30 C25 S5 120.4(4)
C26 C25 S5 122.0(4)
C27 C26 C25 119.9(5)
C27 C26 H26 120.1
C25 C26 H26 120.1
C28 C27 C26 122.4(5)
C28 C27 H27 118.8
C26 C27 H27 118.8
C27 C28 C29 116.2(5)
C27 C28 N5 123.1(5)
C29 C28 N5 120.7(4)
C30 C29 C28 121.3(5)
C30 C29 H29 119.3
C28 C29 H29 119.3
C25 C30 C29 122.7(5)
C25 C30 H30 118.6
C29 C30 H30 118.6
C36 C31 C32 120.8(5)
C36 C31 S6 116.0(4)
C32 C31 S6 123.2(4)
C33 C32 C31 119.1(5)
C33 C32 H32 120.4
C31 C32 H32 120.4
C32 C33 C34 120.3(5)
C32 C33 H33 119.8
C34 C33 H33 119.8
C35 C34 C33 120.1(5)
C35 C34 N6 130.1(5)
C33 C34 N6 109.8(4)
C34 C35 C36 120.6(5)
C34 C35 H35 119.7
C36 C35 H35 119.7
C31 C36 C35 119.0(5)
C31 C36 H36 120.5
C35 C36 H36 120.5
C42 C37 C38 117.7(5)
C42 C37 S7 115.5(4)
C38 C37 S7 126.6(4)
C39 C38 C37 121.2(5)
C39 C38 H38 119.4
C37 C38 H38 119.4
C38 C39 C40 119.8(5)
C38 C39 H39 120.1
C40 C39 H39 120.1
C41 C40 C39 119.8(5)
C41 C40 N7 123.1(4)
C39 C40 N7 116.8(4)
C40 C41 C42 118.7(5)
C40 C41 H41 120.6
C42 C41 H41 120.6
C37 C42 C41 122.5(5)
C37 C42 H42 118.7
C41 C42 H42 118.7
C44 C43 C48 118.9(4)
C44 C43 S8 120.6(4)
C48 C43 S8 120.0(4)
C43 C44 C45 122.9(5)
C43 C44 H44 118.6
C45 C44 H44 118.6
C44 C45 C46 117.1(5)
C44 C45 H45 121.4
C46 C45 H45 121.4
N8 C46 C45 121.6(5)
N8 C46 C47 117.0(4)
C45 C46 C47 121.1(5)
C48 C47 C46 118.8(5)
C48 C47 H47 120.6
C46 C47 H47 120.6
C47 C48 C43 121.0(5)
C47 C48 H48 119.5
C43 C48 H48 119.5
C50 C49 C54 120.2(5)
C50 C49 S9 117.6(4)
C54 C49 S9 122.2(4)
C49 C50 C51 119.5(5)
C49 C50 H50 120.2
C51 C50 H50 120.2
C52 C51 C50 120.0(5)
C52 C51 H51 120.0
C50 C51 H51 120.0
C53 C52 C51 119.7(5)
C53 C52 N9 119.1(4)
C51 C52 N9 121.1(4)
C52 C53 C54 120.7(5)
C52 C53 H53 119.7
C54 C53 H53 119.7
C53 C54 C49 119.9(5)
C53 C54 H54 120.0
C49 C54 H54 120.0
C56 C55 C60 121.4(5)
C56 C55 S10 122.5(4)
C60 C55 S10 115.8(4)
C57 C56 C55 119.5(5)
C57 C56 H56 120.2
C55 C56 H56 120.2
C56 C57 C58 118.0(5)
C56 C57 H57 121.0
C58 C57 H57 121.0
C57 C58 C59 122.8(5)
C57 C58 N10 115.4(4)
C59 C58 N10 121.8(4)
C60 C59 C58 117.4(5)
C60 C59 H59 121.3
C58 C59 H59 121.3
C59 C60 C55 120.7(5)
C59 C60 H60 119.7
C55 C60 H60 119.7
N1 C61 H61A 109.5
N1 C61 H61B 109.5
H61A C61 H61B 109.5
N1 C61 H61C 109.5
H61A C61 H61C 109.5
H61B C61 H61C 109.5
N1 C62 H62A 109.5
N1 C62 H62B 109.5
H62A C62 H62B 109.5
N1 C62 H62C 109.5
H62A C62 H62C 109.5
H62B C62 H62C 109.5
N1 C63 H63A 109.5
N1 C63 H63B 109.5
H63A C63 H63B 109.5
N1 C63 H63C 109.5
H63A C63 H63C 109.5
H63B C63 H63C 109.5
N2 C64 H64A 109.5
N2 C64 H64B 109.5
H64A C64 H64B 109.5
N2 C64 H64C 109.5
H64A C64 H64C 109.5
H64B C64 H64C 109.5
N2 C65 H65A 109.5
N2 C65 H65B 109.5
H65A C65 H65B 109.5
N2 C65 H65C 109.5
H65A C65 H65C 109.5
H65B C65 H65C 109.5
N2 C66 H66A 109.5
N2 C66 H66B 109.5
H66A C66 H66B 109.5
N2 C66 H66C 109.5
H66A C66 H66C 109.5
H66B C66 H66C 109.5
N3 C67 H67A 109.5
N3 C67 H67B 109.5
H67A C67 H67B 109.5
N3 C67 H67C 109.5
H67A C67 H67C 109.5
H67B C67 H67C 109.5
N3 C68 H68A 109.5
N3 C68 H68B 109.5
H68A C68 H68B 109.5
N3 C68 H68C 109.5
H68A C68 H68C 109.5
H68B C68 H68C 109.5
N3 C69 H69A 109.5
N3 C69 H69B 109.5
H69A C69 H69B 109.5
N3 C69 H69C 109.5
H69A C69 H69C 109.5
H69B C69 H69C 109.5
N4 C70 H70A 109.5
N4 C70 H70B 109.5
H70A C70 H70B 109.5
N4 C70 H70C 109.5
H70A C70 H70C 109.5
H70B C70 H70C 109.5
N4 C71 H71A 109.5
N4 C71 H71B 109.5
H71A C71 H71B 109.5
N4 C71 H71C 109.5
H71A C71 H71C 109.5
H71B C71 H71C 109.5
N4 C72 H72A 109.5
N4 C72 H72B 109.5
H72A C72 H72B 109.5
N4 C72 H72C 109.5
H72A C72 H72C 109.5
H72B C72 H72C 109.5
N5 C73 H73A 109.5
N5 C73 H73B 109.5
H73A C73 H73B 109.5
N5 C73 H73C 109.5
H73A C73 H73C 109.5
H73B C73 H73C 109.5
N5 C74 H74A 109.5
N5 C74 H74B 109.5
H74A C74 H74B 109.5
N5 C74 H74C 109.5
H74A C74 H74C 109.5
H74B C74 H74C 109.5
N5 C75 H75A 109.5
N5 C75 H75B 109.5
H75A C75 H75B 109.5
N5 C75 H75C 109.5
H75A C75 H75C 109.5
H75B C75 H75C 109.5
N6 C76 H76A 109.5
N6 C76 H76B 109.5
H76A C76 H76B 109.5
N6 C76 H76C 109.5
H76A C76 H76C 109.5
H76B C76 H76C 109.5
N6 C77 H77A 109.5
N6 C77 H77B 109.5
H77A C77 H77B 109.5
N6 C77 H77C 109.5
H77A C77 H77C 109.5
H77B C77 H77C 109.5
N6 C78 H78A 109.5
N6 C78 H78B 109.5
H78A C78 H78B 109.5
N6 C78 H78C 109.5
H78A C78 H78C 109.5
H78B C78 H78C 109.5
N7 C79 H79A 109.5
N7 C79 H79B 109.5
H79A C79 H79B 109.5
N7 C79 H79C 109.5
H79A C79 H79C 109.5
H79B C79 H79C 109.5
N7 C80 H80A 109.5
N7 C80 H80B 109.5
H80A C80 H80B 109.5
N7 C80 H80C 109.5
H80A C80 H80C 109.5
H80B C80 H80C 109.5
N7 C81 H81A 109.5
N7 C81 H81B 109.5
H81A C81 H81B 109.5
N7 C81 H81C 109.5
H81A C81 H81C 109.5
H81B C81 H81C 109.5
N8 C82 H82A 109.5
N8 C82 H82B 109.5
H82A C82 H82B 109.5
N8 C82 H82C 109.5
H82A C82 H82C 109.5
H82B C82 H82C 109.5
N8 C83 H83A 109.5
N8 C83 H83B 109.5
H83A C83 H83B 109.5
N8 C83 H83C 109.5
H83A C83 H83C 109.5
H83B C83 H83C 109.5
N8 C84 H84A 109.5
N8 C84 H84B 109.5
H84A C84 H84B 109.5
N8 C84 H84C 109.5
H84A C84 H84C 109.5
H84B C84 H84C 109.5
N9 C85 H85A 109.5
N9 C85 H85B 109.5
H85A C85 H85B 109.5
N9 C85 H85C 109.5
H85A C85 H85C 109.5
H85B C85 H85C 109.5
N9 C86 H86A 109.5
N9 C86 H86B 109.5
H86A C86 H86B 109.5
N9 C86 H86C 109.5
H86A C86 H86C 109.5
H86B C86 H86C 109.5
N9 C87 H87A 109.5
N9 C87 H87B 109.5
H87A C87 H87B 109.5
N9 C87 H87C 109.5
H87A C87 H87C 109.5
H87B C87 H87C 109.5
N10 C88 H88A 109.5
N10 C88 H88B 109.5
H88A C88 H88B 109.5
N10 C88 H88C 109.5
H88A C88 H88C 109.5
H88B C88 H88C 109.5
N10 C89 H89A 109.5
N10 C89 H89B 109.5
H89A C89 H89B 109.5
N10 C89 H89C 109.5
H89A C89 H89C 109.5
H89B C89 H89C 109.5
N10 C90 H90A 109.5
N10 C90 H90B 109.5
H90A C90 H90B 109.5
N10 C90 H90C 109.5
H90A C90 H90C 109.5
H90B C90 H90C 109.5
N11 C91 O1 117.6(4)
N11 C91 H91 121.2
O1 C91 H91 121.2
N11 C92 H92A 109.5
N11 C92 H92B 109.5
H92A C92 H92B 109.5
N11 C92 H92C 109.5
H92A C92 H92C 109.5
H92B C92 H92C 109.5
N11 C93 H93A 109.5
N11 C93 H93B 109.5
H93A C93 H93B 109.5
N11 C93 H93C 109.5
H93A C93 H93C 109.5
H93B C93 H93C 109.5
F5 P1 F1 86.8(2)
F5 P1 F6 176.4(3)
F1 P1 F6 96.6(2)
F5 P1 F2 89.7(2)
F1 P1 F2 86.9(2)
F6 P1 F2 91.3(2)
F5 P1 F4 89.4(2)
F1 P1 F4 95.3(2)
F6 P1 F4 89.5(2)
F2 P1 F4 177.5(3)
F5 P1 F3 94.5(2)
F1 P1 F3 178.6(3)
F6 P1 F3 82.0(2)
F2 P1 F3 93.4(2)
F4 P1 F3 84.4(2)
F7 P2 F9 179.3(3)
F7 P2 F10 93.8(3)
F9 P2 F10 86.1(2)
F7 P2 F12 92.9(2)
F9 P2 F12 87.8(2)
F10 P2 F12 87.6(2)
F7 P2 F11 90.9(2)
F9 P2 F11 88.4(2)
F10 P2 F11 91.7(2)
F12 P2 F11 176.2(3)
F7 P2 F8 86.2(2)
F9 P2 F8 94.0(2)
F10 P2 F8 179.6(3)
F12 P2 F8 92.7(2)
F11 P2 F8 87.9(2)
F13 P3 F15 162.0(3)
F13 P3 F14 97.0(3)
F15 P3 F14 92.4(3)
F13 P3 F17 102.5(3)
F15 P3 F17 89.1(3)
F14 P3 F17 107.9(3)
F13 P3 F18 81.7(3)
F15 P3 F18 83.8(3)
F14 P3 F18 85.5(3)
F17 P3 F18 165.1(3)
F13 P3 F16 77.3(2)
F15 P3 F16 90.1(3)
F14 P3 F16 166.5(2)
F17 P3 F16 85.5(2)
F18 P3 F16 81.5(2)
F22 P4 F24 92.5(3)
F22 P4 F23 86.1(3)
F24 P4 F23 177.4(3)
F22 P4 F19 82.6(3)
F24 P4 F19 86.2(2)
F23 P4 F19 91.5(2)
F22 P4 F20 171.4(3)
F24 P4 F20 82.9(3)
F23 P4 F20 98.2(3)
F19 P4 F20 89.9(3)
F22 P4 F21 98.3(3)
F24 P4 F21 93.8(3)
F23 P4 F21 88.6(2)
F19 P4 F21 179.1(3)
F20 P4 F21 89.3(3)
F29 P5 F30 178.0(3)
F29 P5 F27 86.9(2)
F30 P5 F27 94.6(2)
F29 P5 F25 92.0(2)
F30 P5 F25 86.4(2)
F27 P5 F25 177.6(3)
F29 P5 F26 84.0(3)
F30 P5 F26 97.2(3)
F27 P5 F26 92.3(2)
F25 P5 F26 89.6(2)
F29 P5 F28 94.3(3)
F30 P5 F28 84.4(2)
F27 P5 F28 89.4(2)
F25 P5 F28 88.6(2)
F26 P5 F28 177.5(3)
F32 P6 F34 177.5(3)
F32 P6 F35 95.0(3)
F34 P6 F35 83.5(2)
F32 P6 F33 89.2(3)
F34 P6 F33 88.7(2)
F35 P6 F33 88.3(2)
F32 P6 F36 82.2(2)
F34 P6 F36 98.8(3)
F35 P6 F36 166.7(3)
F33 P6 F36 78.7(2)
F32 P6 F31 98.0(3)
F34 P6 F31 84.1(2)
F35 P6 F31 90.3(2)
F33 P6 F31 172.8(2)
F36 P6 F31 103.0(2)
F39 P7 F37 172.7(3)
F39 P7 F38 87.4(2)
F37 P7 F38 85.9(2)
F39 P7 F40 94.9(2)
F37 P7 F40 91.8(2)
F38 P7 F40 177.7(3)
F39 P7 F42 90.3(3)
F37 P7 F42 86.9(3)
F38 P7 F42 91.8(3)
F40 P7 F42 87.7(2)
F39 P7 F41 91.8(3)
F37 P7 F41 91.9(3)
F38 P7 F41 95.2(2)
F40 P7 F41 85.2(2)
F42 P7 F41 172.8(2)
F44 P8 F47 83.4(3)
F44 P8 F48 86.2(3)
F47 P8 F48 169.1(3)
F44 P8 F45 92.9(3)
F47 P8 F45 95.3(2)
F48 P8 F45 88.4(2)
F44 P8 F43 95.4(3)
F47 P8 F43 84.5(3)
F48 P8 F43 93.3(2)
F45 P8 F43 171.6(3)
F44 P8 F46 168.4(3)
F47 P8 F46 103.1(3)
F48 P8 F46 86.7(2)
F45 P8 F46 96.0(2)
F43 P8 F46 75.9(2)
C61 N1 C4 106.9(3)
C61 N1 C63 113.2(3)
C4 N1 C63 116.5(3)
C61 N1 C62 111.1(3)
C4 N1 C62 104.1(3)
C63 N1 C62 104.6(3)
C65 N2 C64 108.8(3)
C65 N2 C10 105.6(2)
C64 N2 C10 109.0(3)
C65 N2 C66 116.5(3)
C64 N2 C66 106.5(3)
C10 N2 C66 110.3(3)
C68 N3 C67 117.8(3)
C68 N3 C16 112.9(3)
C67 N3 C16 113.8(3)
C68 N3 C69 108.7(3)
C67 N3 C69 96.9(3)
C16 N3 C69 104.4(3)
C22 N4 C71 107.1(3)
C22 N4 C70 107.6(3)
C71 N4 C70 110.6(3)
C22 N4 C72 113.6(3)
C71 N4 C72 106.5(3)
C70 N4 C72 111.4(3)
C73 N5 C74 109.7(3)
C73 N5 C28 109.7(3)
C74 N5 C28 114.3(3)
C73 N5 C75 101.5(3)
C74 N5 C75 106.2(3)
C28 N5 C75 114.7(3)
C77 N6 C34 104.0(3)
C77 N6 C76 106.8(3)
C34 N6 C76 105.2(3)
C77 N6 C78 95.9(3)
C34 N6 C78 115.8(3)
C76 N6 C78 126.1(3)
C81 N7 C80 101.9(3)
C81 N7 C40 109.3(3)
C80 N7 C40 108.8(3)
C81 N7 C79 110.5(3)
C80 N7 C79 114.7(3)
C40 N7 C79 111.1(3)
C46 N8 C83 113.2(3)
C46 N8 C82 102.4(3)
C83 N8 C82 115.8(3)
C46 N8 C84 110.8(3)
C83 N8 C84 103.7(3)
C82 N8 C84 111.2(3)
C85 N9 C86 110.6(3)
C85 N9 C87 102.6(3)
C86 N9 C87 113.4(3)
C85 N9 C52 112.4(3)
C86 N9 C52 110.4(3)
C87 N9 C52 107.3(3)
C58 N10 C90 105.2(3)
C58 N10 C88 116.6(3)
C90 N10 C88 111.6(3)
C58 N10 C89 108.6(3)
C90 N10 C89 105.0(3)
C88 N10 C89 109.3(3)
C91 N11 C92 124.5(3)
C91 N11 C93 116.7(3)
C92 N11 C93 117.8(3)
H1X O1W H1Y 107.6
H2X O2W H2Y 108.5
H3X O3W H3Y 109.5
H4X O4W H4Y 106.3
H5X O5W H5Y 108.4
H6X O6W H6Y 109.4
H7X O7W H7Y 110.0
H8X O8W H8Y 105.3
H9X O9W H9Y 110.1
H10X O10W H10Y 112.8
H11X O11W H11Y 107.7
H12X O12W H12Y 109.6
H13X O13W H13Y 109.5
C1 S1 Zn2 104.53(14)
C1 S1 Zn1 110.95(14)
Zn2 S1 Zn1 118.07(4)
C7 S2 Zn3 108.67(15)
C7 S2 Zn1 96.80(15)
Zn3 S2 Zn1 108.05(4)
C13 S3 Zn2 99.57(14)
C13 S3 Zn3 104.88(15)
Zn2 S3 Zn3 114.25(4)
C19 S4 Zn4 105.38(19)
C19 S4 Zn3 107.59(19)
Zn4 S4 Zn3 112.94(4)
C25 S5 Zn4 100.76(14)
C25 S5 Zn1 106.54(15)
Zn4 S5 Zn1 113.53(4)
C31 S6 Zn2 114.23(18)
C31 S6 Zn4 100.76(17)
Zn2 S6 Zn4 110.66(4)
C37 S7 Zn1 106.23(15)
C43 S8 Zn2 100.13(16)
C49 S9 Zn3 105.89(15)
C55 S10 Zn4 105.66(16)
S7 Zn1 S2 108.08(4)
S7 Zn1 S5 112.72(3)
S2 Zn1 S5 104.07(4)
S7 Zn1 S1 115.99(4)
S2 Zn1 S1 108.66(3)
S5 Zn1 S1 106.62(4)
S3 Zn2 S1 101.70(4)
S3 Zn2 S6 104.07(3)
S1 Zn2 S6 109.37(3)
S3 Zn2 S8 115.74(3)
S1 Zn2 S8 101.72(4)
S6 Zn2 S8 122.29(4)
S9 Zn3 S2 99.18(4)
S9 Zn3 S4 116.56(4)
S2 Zn3 S4 90.41(3)
S9 Zn3 S3 118.37(3)
S2 Zn3 S3 128.33(4)
S4 Zn3 S3 101.56(3)
S10 Zn4 S5 117.14(4)
S10 Zn4 S4 105.13(4)
S5 Zn4 S4 104.45(4)
S10 Zn4 S6 113.45(4)
S5 Zn4 S6 97.61(3)
S4 Zn4 S6 119.23(3)

loop_
_geom_bond_atom_site_label_1
_geom_bond_atom_site_label_2
_geom_bond_distance
C1 C2 1.332(7)
C1 C6 1.396(6)
C1 S1 1.740(4)
C2 C3 1.403(6)
C2 H2 0.9300
C3 C4 1.409(7)
C3 H3 0.9300
C4 C5 1.339(7)
C4 N1 1.520(5)
C5 C6 1.390(6)
C5 H5 0.9300
C6 H6 0.9300
C7 C12 1.399(7)
C7 C8 1.407(6)
C7 S2 1.714(4)
C8 C9 1.394(7)
C8 H8 0.9300
C9 C10 1.414(8)
C9 H9 0.9300
C10 C11 1.401(7)
C10 N2 1.516(6)
C11 C12 1.371(7)
C11 H11 0.9300
C12 H12 0.9300
C13 C18 1.381(7)
C13 C14 1.401(6)
C13 S3 1.699(4)
C14 C15 1.379(7)
C14 H14 0.9300
C15 C16 1.382(7)
C15 H15 0.9300
C16 C17 1.394(7)
C16 N3 1.482(5)
C17 C18 1.428(7)
C17 H17 0.9300
C18 H18 0.9300
C19 C20 1.381(8)
C19 C24 1.403(7)
C19 S4 1.666(4)
C20 C21 1.389(7)
C20 H20 0.9300
C21 C22 1.398(8)
C21 H21 0.9300
C22 N4 1.394(5)
C22 C23 1.403(8)
C23 C24 1.347(6)
C23 H23 0.9300
C24 H24 0.9300
C25 C30 1.347(7)
C25 C26 1.445(7)
C25 S5 1.865(5)
C26 C27 1.391(7)
C26 H26 0.9300
C27 C28 1.384(7)
C27 H27 0.9300
C28 C29 1.432(8)
C28 N5 1.502(5)
C29 C30 1.378(7)
C29 H29 0.9300
C30 H30 0.9300
C31 C36 1.398(7)
C31 C32 1.406(7)
C31 S6 1.692(5)
C32 C33 1.383(7)
C32 H32 0.9300
C33 C34 1.406(8)
C33 H33 0.9300
C34 C35 1.376(8)
C34 N6 1.488(5)
C35 C36 1.399(7)
C35 H35 0.9300
C36 H36 0.9300
C37 C42 1.379(7)
C37 C38 1.400(7)
C37 S7 1.828(5)
C38 C39 1.361(7)
C38 H38 0.9300
C39 C40 1.418(7)
C39 H39 0.9300
C40 C41 1.372(7)
C40 N7 1.577(5)
C41 C42 1.388(7)
C41 H41 0.9300
C42 H42 0.9300
C43 C44 1.368(7)
C43 C48 1.382(7)
C43 S8 1.606(4)
C44 C45 1.385(7)
C44 H44 0.9300
C45 C46 1.394(8)
C45 H45 0.9300
C46 N8 1.329(5)
C46 C47 1.405(7)
C47 C48 1.377(7)
C47 H47 0.9300
C48 H48 0.9300
C49 C50 1.386(7)
C49 C54 1.388(7)
C49 S9 1.783(5)
C50 C51 1.401(7)
C50 H50 0.9300
C51 C52 1.390(7)
C51 H51 0.9300
C52 C53 1.382(7)
C52 N9 1.517(5)
C53 C54 1.382(7)
C53 H53 0.9300
C54 H54 0.9300
C55 C56 1.368(6)
C55 C60 1.396(7)
C55 S10 1.715(5)
C56 C57 1.368(7)
C56 H56 0.9300
C57 C58 1.387(8)
C57 H57 0.9300
C58 C59 1.407(7)
C58 N10 1.481(6)
C59 C60 1.334(8)
C59 H59 0.9300
C60 H60 0.9300
C61 N1 1.439(5)
C61 H61A 0.9600
C61 H61B 0.9600
C61 H61C 0.9600
C62 N1 1.543(5)
C62 H62A 0.9600
C62 H62B 0.9600
C62 H62C 0.9600
C63 N1 1.541(5)
C63 H63A 0.9600
C63 H63B 0.9600
C63 H63C 0.9600
C64 N2 1.506(5)
C64 H64A 0.9600
C64 H64B 0.9600
C64 H64C 0.9600
C65 N2 1.475(6)
C65 H65A 0.9600
C65 H65B 0.9600
C65 H65C 0.9600
C66 N2 1.581(6)
C66 H66A 0.9600
C66 H66B 0.9600
C66 H66C 0.9600
C67 N3 1.473(5)
C67 H67A 0.9600
C67 H67B 0.9600
C67 H67C 0.9600
C68 N3 1.368(5)
C68 H68A 0.9600
C68 H68B 0.9600
C68 H68C 0.9600
C69 N3 1.546(5)
C69 H69A 0.9600
C69 H69B 0.9600
C69 H69C 0.9600
C70 N4 1.530(5)
C70 H70A 0.9600
C70 H70B 0.9600
C70 H70C 0.9600
C71 N4 1.485(5)
C71 H71A 0.9600
C71 H71B 0.9600
C71 H71C 0.9600
C72 N4 1.557(6)
C72 H72A 0.9600
C72 H72B 0.9600
C72 H72C 0.9600
C73 N5 1.448(5)
C73 H73A 0.9600
C73 H73B 0.9600
C73 H73C 0.9600
C74 N5 1.470(5)
C74 H74A 0.9600
C74 H74B 0.9600
C74 H74C 0.9600
C75 N5 1.583(5)
C75 H75A 0.9600
C75 H75B 0.9600
C75 H75C 0.9600
C76 N6 1.535(5)
C76 H76A 0.9600
C76 H76B 0.9600
C76 H76C 0.9600
C77 N6 1.441(5)
C77 H77A 0.9600
C77 H77B 0.9600
C77 H77C 0.9600
C78 N6 1.573(6)
C78 H78A 0.9600
C78 H78B 0.9600
C78 H78C 0.9600
C79 N7 1.603(6)
C79 H79A 0.9600
C79 H79B 0.9600
C79 H79C 0.9600
C80 N7 1.507(6)
C80 H80A 0.9600
C80 H80B 0.9600
C80 H80C 0.9600
C81 N7 1.443(5)
C81 H81A 0.9600
C81 H81B 0.9600
C81 H81C 0.9600
C82 N8 1.546(5)
C82 H82A 0.9600
C82 H82B 0.9600
C82 H82C 0.9600
C83 N8 1.541(5)
C83 H83A 0.9600
C83 H83B 0.9600
C83 H83C 0.9600
C84 N8 1.574(6)
C84 H84A 0.9600
C84 H84B 0.9600
C84 H84C 0.9600
C85 N9 1.412(5)
C85 H85A 0.9600
C85 H85B 0.9600
C85 H85C 0.9600
C86 N9 1.470(5)
C86 H86A 0.9600
C86 H86B 0.9600
C86 H86C 0.9600
C87 N9 1.486(5)
C87 H87A 0.9600
C87 H87B 0.9600
C87 H87C 0.9600
C88 N10 1.526(5)
C88 H88A 0.9600
C88 H88B 0.9600
C88 H88C 0.9600
C89 N10 1.561(5)
C89 H89A 0.9600
C89 H89B 0.9600
C89 H89C 0.9600
C90 N10 1.512(6)
C90 H90A 0.9600
C90 H90B 0.9600
C90 H90C 0.9600
C91 N11 1.259(5)
C91 O1 1.275(5)
C91 H91 0.9300
C92 N11 1.462(5)
C92 H92A 0.9600
C92 H92B 0.9600
C92 H92C 0.9600
C93 N11 1.503(5)
C93 H93A 0.9600
C93 H93B 0.9600
C93 H93C 0.9600
P1 F5 1.528(5)
P1 F1 1.545(4)
P1 F6 1.561(4)
P1 F2 1.569(5)
P1 F4 1.636(5)
P1 F3 1.637(4)
P2 F7 1.502(5)
P2 F9 1.505(4)
P2 F10 1.569(5)
P2 F12 1.599(5)
P2 F11 1.604(5)
P2 F8 1.652(5)
P3 F13 1.410(4)
P3 F15 1.441(5)
P3 F14 1.468(5)
P3 F17 1.563(4)
P3 F18 1.598(5)
P3 F16 1.734(5)
P4 F22 1.539(5)
P4 F24 1.546(5)
P4 F23 1.549(5)
P4 F19 1.561(4)
P4 F20 1.579(5)
P4 F21 1.603(4)
P5 F29 1.492(5)
P5 F30 1.522(4)
P5 F27 1.580(4)
P5 F25 1.580(4)
P5 F26 1.592(5)
P5 F28 1.637(5)
P6 F32 1.452(5)
P6 F34 1.517(5)
P6 F35 1.550(4)
P6 F33 1.593(5)
P6 F36 1.652(4)
P6 F31 1.725(5)
P7 F39 1.465(5)
P7 F37 1.492(5)
P7 F38 1.548(4)
P7 F40 1.600(4)
P7 F42 1.619(5)
P7 F41 1.627(5)
P8 F44 1.432(5)
P8 F47 1.501(5)
P8 F48 1.567(4)
P8 F45 1.580(5)
P8 F43 1.593(5)
P8 F46 1.641(5)
O1W H1X 0.8417
O1W H1Y 0.8053
O2W H2X 0.8502
O2W H2Y 0.8502
O3W H3X 0.8496
O3W H3Y 0.8508
O4W H4X 0.8302
O4W H4Y 0.8086
O5W H5X 0.8578
O5W H5Y 0.8459
O6W H6X 0.8494
O6W H6Y 0.8510
O7W H7X 0.8542
O7W H7Y 0.8254
O8W H8X 0.8333
O8W H8Y 0.8152
O9W H9X 0.8029
O9W H9Y 0.8819
O10W H10X 0.8695
O10W H10Y 0.8724
O11W H11X 0.8319
O11W H11Y 0.8609
O12W H12X 0.8268
O12W H12Y 0.8818
O13W H13X 0.8499
O13W H13Y 0.8500
S1 Zn2 2.5161(11)
S1 Zn1 2.5645(11)
S2 Zn3 2.4496(10)
S2 Zn1 2.5231(10)
S3 Zn2 2.4960(10)
S3 Zn3 2.6145(11)
S4 Zn4 2.4940(10)
S4 Zn3 2.5677(11)
S5 Zn4 2.4698(10)
S5 Zn1 2.5392(11)
S6 Zn2 2.5210(11)
S6 Zn4 2.6699(11)
S7 Zn1 2.3750(11)
S8 Zn2 2.5340(11)
S9 Zn3 2.4271(11)
S10 Zn4 2.4664(11)

loop_
_geom_torsion_atom_site_label_1
_geom_torsion_atom_site_label_2
_geom_torsion_atom_site_label_3
_geom_torsion_atom_site_label_4
_geom_torsion
C6 C1 C2 C3 3.1(7)
S1 C1 C2 C3 -178.1(4)
C1 C2 C3 C4 -9.5(8)
C2 C3 C4 C5 11.0(8)
C2 C3 C4 N1 -177.8(4)
C3 C4 C5 C6 -5.4(8)
N1 C4 C5 C6 -177.0(4)
C4 C5 C6 C1 -1.1(8)
C2 C1 C6 C5 2.2(8)
S1 C1 C6 C5 -176.6(4)
C12 C7 C8 C9 -1.7(7)
S2 C7 C8 C9 177.3(4)
C7 C8 C9 C10 2.0(8)
C8 C9 C10 C11 -2.9(8)
C8 C9 C10 N2 -176.9(4)
C9 C10 C11 C12 3.6(8)
N2 C10 C11 C12 177.4(4)
C10 C11 C12 C7 -3.4(8)
C8 C7 C12 C11 2.4(7)
S2 C7 C12 C11 -176.6(4)
C18 C13 C14 C15 -1.1(7)
S3 C13 C14 C15 -175.9(4)
C13 C14 C15 C16 1.0(8)
C14 C15 C16 C17 -0.8(8)
C14 C15 C16 N3 175.2(4)
C15 C16 C17 C18 0.7(8)
N3 C16 C17 C18 -175.5(4)
C14 C13 C18 C17 1.0(8)
S3 C13 C18 C17 175.1(4)
C16 C17 C18 C13 -0.8(8)
C24 C19 C20 C21 0.0(9)
S4 C19 C20 C21 -174.9(5)
C19 C20 C21 C22 0.4(9)
C20 C21 C22 N4 179.0(5)
C20 C21 C22 C23 -0.2(9)
N4 C22 C23 C24 -179.7(5)
C21 C22 C23 C24 -0.5(9)
C22 C23 C24 C19 0.9(8)
C20 C19 C24 C23 -0.7(8)
S4 C19 C24 C23 174.9(4)
C30 C25 C26 C27 0.4(8)
S5 C25 C26 C27 178.9(4)
C25 C26 C27 C28 -1.2(9)
C26 C27 C28 C29 1.3(8)
C26 C27 C28 N5 -175.6(5)
C27 C28 C29 C30 -0.6(7)
N5 C28 C29 C30 176.4(4)
C26 C25 C30 C29 0.2(7)
S5 C25 C30 C29 -178.3(4)
C28 C29 C30 C25 -0.2(8)
C36 C31 C32 C33 -0.8(8)
S6 C31 C32 C33 -179.6(4)
C31 C32 C33 C34 -2.1(8)
C32 C33 C34 C35 3.3(9)
C32 C33 C34 N6 -177.7(4)
C33 C34 C35 C36 -1.5(9)
N6 C34 C35 C36 179.7(5)
C32 C31 C36 C35 2.6(8)
S6 C31 C36 C35 -178.6(4)
C34 C35 C36 C31 -1.4(8)
C42 C37 C38 C39 -0.9(9)
S7 C37 C38 C39 -175.4(5)
C37 C38 C39 C40 0.2(9)
C38 C39 C40 C41 -2.1(9)
C38 C39 C40 N7 -176.0(5)
C39 C40 C41 C42 4.6(9)
N7 C40 C41 C42 178.1(5)
C38 C37 C42 C41 3.6(9)
S7 C37 C42 C41 178.7(5)
C40 C41 C42 C37 -5.5(9)
C48 C43 C44 C45 -2.7(9)
S8 C43 C44 C45 169.7(5)
C43 C44 C45 C46 3.1(9)
C44 C45 C46 N8 -177.9(5)
C44 C45 C46 C47 -2.8(9)
N8 C46 C47 C48 177.5(4)
C45 C46 C47 C48 2.3(8)
C46 C47 C48 C43 -1.8(8)
C44 C43 C48 C47 2.0(8)
S8 C43 C48 C47 -170.4(4)
C54 C49 C50 C51 -0.6(8)
S9 C49 C50 C51 179.1(4)
C49 C50 C51 C52 0.1(8)
C50 C51 C52 C53 0.9(8)
C50 C51 C52 N9 177.6(4)
C51 C52 C53 C54 -1.4(8)
N9 C52 C53 C54 -178.2(4)
C52 C53 C54 C49 0.9(8)
C50 C49 C54 C53 0.1(8)
S9 C49 C54 C53 -179.6(4)
C60 C55 C56 C57 -6.2(8)
S10 C55 C56 C57 -179.5(4)
C55 C56 C57 C58 3.2(8)
C56 C57 C58 C59 -0.2(8)
C56 C57 C58 N10 178.6(4)
C57 C58 C59 C60 0.1(9)
N10 C58 C59 C60 -178.6(5)
C58 C59 C60 C55 -2.9(9)
C56 C55 C60 C59 6.1(9)
S10 C55 C60 C59 179.9(5)
C5 C4 N1 C61 -160.1(4)
C3 C4 N1 C61 28.2(5)
C5 C4 N1 C63 72.1(5)
C3 C4 N1 C63 -99.5(5)
C5 C4 N1 C62 -42.5(5)
C3 C4 N1 C62 145.9(4)
C11 C10 N2 C65 73.7(5)
C9 C10 N2 C65 -112.5(5)
C11 C10 N2 C64 -43.0(6)
C9 C10 N2 C64 130.8(4)
C11 C10 N2 C66 -159.6(4)
C9 C10 N2 C66 14.2(6)
C15 C16 N3 C68 -2.4(5)
C17 C16 N3 C68 173.7(4)
C15 C16 N3 C67 -140.1(4)
C17 C16 N3 C67 36.1(5)
C15 C16 N3 C69 115.5(4)
C17 C16 N3 C69 -68.4(5)
C21 C22 N4 C71 136.1(5)
C23 C22 N4 C71 -44.7(6)
C21 C22 N4 C70 -104.9(5)
C23 C22 N4 C70 74.3(5)
C21 C22 N4 C72 18.9(6)
C23 C22 N4 C72 -161.9(4)
C27 C28 N5 C73 116.3(5)
C29 C28 N5 C73 -60.4(5)
C27 C28 N5 C74 -120.0(5)
C29 C28 N5 C74 63.2(5)
C27 C28 N5 C75 2.9(6)
C29 C28 N5 C75 -173.8(4)
C35 C34 N6 C77 -17.9(7)
C33 C34 N6 C77 163.2(4)
C35 C34 N6 C76 94.2(6)
C33 C34 N6 C76 -84.7(5)
C35 C34 N6 C78 -121.7(6)
C33 C34 N6 C78 59.4(5)
C41 C40 N7 C81 17.2(6)
C39 C40 N7 C81 -169.1(5)
C41 C40 N7 C80 127.7(5)
C39 C40 N7 C80 -58.5(6)
C41 C40 N7 C79 -105.0(5)
C39 C40 N7 C79 68.7(6)
C45 C46 N8 C83 132.3(5)
C47 C46 N8 C83 -43.0(6)
C45 C46 N8 C82 -102.3(6)
C47 C46 N8 C82 82.4(5)
C45 C46 N8 C84 16.3(6)
C47 C46 N8 C84 -159.0(4)
C53 C52 N9 C85 145.7(5)
C51 C52 N9 C85 -30.9(6)
C53 C52 N9 C86 -90.3(5)
C51 C52 N9 C86 93.0(5)
C53 C52 N9 C87 33.7(5)
C51 C52 N9 C87 -143.0(5)
C57 C58 N10 C90 -75.4(5)
C59 C58 N10 C90 103.4(6)
C57 C58 N10 C88 48.8(6)
C59 C58 N10 C88 -132.4(5)
C57 C58 N10 C89 172.7(4)
C59 C58 N10 C89 -8.6(6)
O1 C91 N11 C92 4.2(6)
O1 C91 N11 C93 173.3(3)
C2 C1 S1 Zn2 81.9(4)
C6 C1 S1 Zn2 -99.3(4)
C2 C1 S1 Zn1 -46.4(4)
C6 C1 S1 Zn1 132.4(4)
C12 C7 S2 Zn3 -153.8(4)
C8 C7 S2 Zn3 27.2(4)
C12 C7 S2 Zn1 94.5(4)
C8 C7 S2 Zn1 -84.5(4)
C18 C13 S3 Zn2 47.7(5)
C14 C13 S3 Zn2 -137.9(3)
C18 C13 S3 Zn3 -70.7(4)
C14 C13 S3 Zn3 103.7(3)
C20 C19 S4 Zn4 2.1(6)
C24 C19 S4 Zn4 -173.1(4)
C20 C19 S4 Zn3 -118.6(5)
C24 C19 S4 Zn3 66.1(4)
C30 C25 S5 Zn4 -60.7(4)
C26 C25 S5 Zn4 120.9(4)
C30 C25 S5 Zn1 -179.4(4)
C26 C25 S5 Zn1 2.2(5)
C36 C31 S6 Zn2 12.8(5)
C32 C31 S6 Zn2 -168.4(4)
C36 C31 S6 Zn4 -105.8(4)
C32 C31 S6 Zn4 73.0(5)
C42 C37 S7 Zn1 155.1(4)
C38 C37 S7 Zn1 -30.4(5)
C44 C43 S8 Zn2 63.7(4)
C48 C43 S8 Zn2 -124.0(4)
C50 C49 S9 Zn3 166.4(4)
C54 C49 S9 Zn3 -13.8(5)
C56 C55 S10 Zn4 -9.0(5)
C60 C55 S10 Zn4 177.3(4)
C37 S7 Zn1 S2 103.18(18)
C37 S7 Zn1 S5 -142.36(18)
C37 S7 Zn1 S1 -19.06(18)
C7 S2 Zn1 S7 -53.82(16)
Zn3 S2 Zn1 S7 -166.03(4)
C7 S2 Zn1 S5 -173.87(16)
Zn3 S2 Zn1 S5 73.93(4)
C7 S2 Zn1 S1 72.81(16)
Zn3 S2 Zn1 S1 -39.39(5)
C25 S5 Zn1 S7 -60.21(15)
Zn4 S5 Zn1 S7 -170.20(4)
C25 S5 Zn1 S2 56.65(15)
Zn4 S5 Zn1 S2 -53.34(5)
C25 S5 Zn1 S1 171.42(15)
Zn4 S5 Zn1 S1 61.43(5)
C1 S1 Zn1 S7 -47.82(16)
Zn2 S1 Zn1 S7 -168.38(4)
C1 S1 Zn1 S2 -169.75(16)
Zn2 S1 Zn1 S2 69.69(5)
C1 S1 Zn1 S5 78.62(16)
Zn2 S1 Zn1 S5 -41.94(5)
C13 S3 Zn2 S1 -71.13(15)
Zn3 S3 Zn2 S1 40.07(5)
C13 S3 Zn2 S6 175.22(15)
Zn3 S3 Zn2 S6 -73.59(5)
C13 S3 Zn2 S8 38.15(15)
Zn3 S3 Zn2 S8 149.34(4)
C1 S1 Zn2 S3 169.48(15)
Zn1 S1 Zn2 S3 -66.69(5)
C1 S1 Zn2 S6 -80.89(15)
Zn1 S1 Zn2 S6 42.94(5)
C1 S1 Zn2 S8 49.75(15)
Zn1 S1 Zn2 S8 173.58(4)
C31 S6 Zn2 S3 -62.4(2)
Zn4 S6 Zn2 S3 50.50(4)
C31 S6 Zn2 S1 -170.4(2)
Zn4 S6 Zn2 S1 -57.54(4)
C31 S6 Zn2 S8 71.1(2)
Zn4 S6 Zn2 S8 -176.02(3)
C43 S8 Zn2 S3 26.59(18)
C43 S8 Zn2 S1 135.86(18)
C43 S8 Zn2 S6 -102.01(18)
C49 S9 Zn3 S2 61.83(18)
C49 S9 Zn3 S4 -33.27(18)
C49 S9 Zn3 S3 -154.91(18)
C7 S2 Zn3 S9 59.01(17)
Zn1 S2 Zn3 S9 162.99(4)
C7 S2 Zn3 S4 176.02(17)
Zn1 S2 Zn3 S4 -80.00(4)
C7 S2 Zn3 S3 -78.84(17)
Zn1 S2 Zn3 S3 25.14(6)
C19 S4 Zn3 S9 -65.4(2)
Zn4 S4 Zn3 S9 178.69(4)
C19 S4 Zn3 S2 -165.9(2)
Zn4 S4 Zn3 S2 78.21(4)
C19 S4 Zn3 S3 64.7(2)
Zn4 S4 Zn3 S3 -51.18(4)
C13 S3 Zn3 S9 -50.48(15)
Zn2 S3 Zn3 S9 -158.44(4)
C13 S3 Zn3 S2 80.69(15)
Zn2 S3 Zn3 S2 -27.28(6)
C13 S3 Zn3 S4 -179.47(15)
Zn2 S3 Zn3 S4 72.57(4)
C55 S10 Zn4 S5 55.6(2)
C55 S10 Zn4 S4 171.0(2)
C55 S10 Zn4 S6 -57.0(2)
C25 S5 Zn4 S10 51.51(15)
Zn1 S5 Zn4 S10 165.02(4)
C25 S5 Zn4 S4 -64.28(15)
Zn1 S5 Zn4 S4 49.23(5)
C25 S5 Zn4 S6 172.82(15)
Zn1 S5 Zn4 S6 -73.67(5)
C19 S4 Zn4 S10 53.4(2)
Zn3 S4 Zn4 S10 170.62(4)
C19 S4 Zn4 S5 177.3(2)
Zn3 S4 Zn4 S5 -65.49(4)
C19 S4 Zn4 S6 -75.2(2)
Zn3 S4 Zn4 S6 42.03(5)
C31 S6 Zn4 S10 -44.11(19)
Zn2 S6 Zn4 S10 -165.32(4)
C31 S6 Zn4 S5 -168.15(19)
Zn2 S6 Zn4 S5 70.65(4)
C31 S6 Zn4 S4 80.56(19)
Zn2 S6 Zn4 S4 -40.65(5)
